data_7712679
loop_
_publ_author_name
'Klementyeva, Svetlana'
'Schrenk, Claudio'
'Zhang, Minghui'
'Khusniyarov, Marat M.'

_publ_section_title
;
 Metalloid germanium cluster shears for lanthanide diiodides
;
_journal_name_full 'Dalton Transactions'
_journal_paper_doi 10.1039/D3DT00578J
_journal_year 2023
_chemical_formula_moiety 'C80 H160 Eu4 I4 O20, 4(C27 H81 Ge9 Si12)'
_chemical_formula_sum 'C188 H484 Eu4 Ge36 I4 O20 Si48'
_chemical_formula_weight 8142.72
_chemical_properties_physical Air-sensitive,Moisture-sensitive,Oxygen-sensitive
_space_group_crystal_system monoclinic
_space_group_IT_number 14
_space_group_name_Hall '-P 2yn'
_space_group_name_H-M_alt 'P 1 21/n 1'
_atom_sites_solution_hydrogens geom
_atom_sites_solution_primary dual
_audit_creation_date 2021-10-21
_audit_creation_method
;
Olex2 1.5
(compiled 2021.10.07 svn.r9718050b for OlexSys, GUI svn.r6410)
;
_audit_update_record
;
2023-02-13 deposited with the CCDC.	2023-03-27 downloaded from the CCDC.
;
_cell_angle_alpha 90
_cell_angle_beta 90.3710(10)
_cell_angle_gamma 90
_cell_formula_units_Z 2
_cell_length_a 27.3381(3)
_cell_length_b 25.0406(3)
_cell_length_c 29.0012(3)
_cell_measurement_reflns_used 61872
_cell_measurement_temperature 200.00(10)
_cell_measurement_theta_max 24.1210
_cell_measurement_theta_min 2.1320
_cell_volume 19852.7(4)
_computing_cell_refinement 'CrysAlisPro 1.171.41.116a (Rigaku OD, 2021)'
_computing_data_collection 'CrysAlisPro 1.171.41.116a (Rigaku OD, 2021)'
_computing_data_reduction 'CrysAlisPro 1.171.41.116a (Rigaku OD, 2021)'
_computing_molecular_graphics 'Olex2 1.5 (Dolomanov et al., 2009)'
_computing_publication_material 'Olex2 1.5 (Dolomanov et al., 2009)'
_computing_structure_refinement 'SHELXL 2014/7 (Sheldrick, 2015)'
_computing_structure_solution 'SHELXT  (Sheldrick, 2015)'
_diffrn_ambient_environment N~2~
_diffrn_ambient_temperature 200.00(10)
_diffrn_detector 'Hybrid Pixel Array Detector'
_diffrn_detector_area_resol_mean 10.0000
_diffrn_detector_type HyPix
_diffrn_measured_fraction_theta_full 0.999
_diffrn_measured_fraction_theta_max 0.999
_diffrn_measurement_details
;
List of Runs (angles in degrees, time in seconds):

  # Type    Start    End  Width  t~exp~   \w     \q     \k     \f   Frames
#--------------------------------------------------------------------------
  1  \w    -23.00  41.00   0.50   40.00    --  -26.52 -99.00 -60.00  128
  2  \w    -63.00  56.00   0.50   40.00    --  -26.52  37.00 -60.00  238
  3  \w   -140.00 -61.00   0.50   40.00    --  -26.52 178.00  90.00  158
  4  \w     42.00 111.00   0.50   40.00    --   28.39 178.00 120.00  138
  5  \w    -74.00  21.00   0.50   40.00    --   28.39 -37.00 120.00  190
  6  \w     42.00 111.00   0.50   40.00    --   28.39 178.00-180.00  138
  7  \w    -80.00  44.00   0.50   40.00    --   28.39 -57.00-180.00  248
  8  \w     42.00 111.00   0.50   40.00    --   28.39 178.00-150.00  138
  9  \w     42.00 111.00   0.50   40.00    --   28.39 178.00  90.00  138
 10  \w    -86.00 111.00   0.50   40.00    --   28.39   0.00 150.00  394
 11  \w    -28.00  53.00   0.50   40.00    --   28.39  57.00-120.00  162
;
_diffrn_measurement_device 'four-circle diffractometer'
_diffrn_measurement_device_type 'XtaLAB Synergy, Dualflex, HyPix'
_diffrn_measurement_method '\w scans'
_diffrn_orient_matrix_type 'CrysAlisPro convention (1999,Acta A55,543-557)'
_diffrn_orient_matrix_UB_11 0.0139832000
_diffrn_orient_matrix_UB_12 -0.0231707000
_diffrn_orient_matrix_UB_13 -0.0048111000
_diffrn_orient_matrix_UB_21 0.0218231000
_diffrn_orient_matrix_UB_22 0.0144342000
_diffrn_orient_matrix_UB_23 0.0045494000
_diffrn_orient_matrix_UB_31 -0.0011489000
_diffrn_orient_matrix_UB_32 -0.0075205000
_diffrn_orient_matrix_UB_33 0.0235510000
_diffrn_radiation_monochromator mirror
_diffrn_radiation_probe x-ray
_diffrn_radiation_type 'Mo K\a'
_diffrn_radiation_wavelength 0.71073
_diffrn_reflns_av_R_equivalents 0.1342
_diffrn_reflns_av_unetI/netI 0.0548
_diffrn_reflns_Laue_measured_fraction_full 0.999
_diffrn_reflns_Laue_measured_fraction_max 0.999
_diffrn_reflns_limit_h_max 27
_diffrn_reflns_limit_h_min -32
_diffrn_reflns_limit_k_max 29
_diffrn_reflns_limit_k_min -29
_diffrn_reflns_limit_l_max 34
_diffrn_reflns_limit_l_min -34
_diffrn_reflns_number 36629
_diffrn_reflns_point_group_measured_fraction_full 0.999
_diffrn_reflns_point_group_measured_fraction_max 0.999
_diffrn_reflns_theta_full 24.750
_diffrn_reflns_theta_max 24.750
_diffrn_reflns_theta_min 2.041
_diffrn_source 'micro-focus sealed X-ray tube'
_diffrn_source_type 'PhotonJet (Mo) X-ray Source'
_exptl_absorpt_coefficient_mu 3.790
_exptl_absorpt_correction_T_max 1.00000
_exptl_absorpt_correction_T_min 0.81247
_exptl_absorpt_correction_type multi-scan
_exptl_absorpt_process_details
;
CrysAlisPro 1.171.41.116a (Rigaku Oxford Diffraction, 2021)
Empirical absorption correction using spherical harmonics,
implemented in SCALE3 ABSPACK scaling algorithm.
;
_exptl_crystal_colour orange
_exptl_crystal_colour_primary orange
_exptl_crystal_density_diffrn 1.362
_exptl_crystal_description block
_exptl_crystal_F_000 8120
_exptl_crystal_recrystallization_method 'Re-crystallisation from solvent: thf'
_exptl_crystal_size_max 0.374
_exptl_crystal_size_mid 0.216
_exptl_crystal_size_min 0.067
_refine_diff_density_max 1.297
_refine_diff_density_min -0.740
_refine_diff_density_rms 0.147
_refine_ls_extinction_method none
_refine_ls_goodness_of_fit_ref 1.022
_refine_ls_hydrogen_treatment constr
_refine_ls_matrix_type full
_refine_ls_number_parameters 1308
_refine_ls_number_reflns 36629
_refine_ls_number_restraints 501
_refine_ls_restrained_S_all 1.032
_refine_ls_R_factor_all 0.0965
_refine_ls_R_factor_gt 0.0696
_refine_ls_shift/su_max 0.001
_refine_ls_shift/su_mean 0.000
_refine_ls_structure_factor_coef Fsqd
_refine_ls_weighting_details 'w=1/[\s^2^(Fo^2^)+(0.1180P)^2^+4.7392P] where P=(Fo^2^+2Fc^2^)/3'
_refine_ls_weighting_scheme calc
_refine_ls_wR_factor_gt 0.1704
_refine_ls_wR_factor_ref 0.1836
_reflns_Friedel_coverage 0.000
_reflns_number_gt 26965
_reflns_number_total 36629
_reflns_threshold_expression 'I > 2\s(I)'
_twin_special_details
;
Component 2 rotated by 180.0000\% 
around [1.00 0.00 -0.00] (reciprocal) or [1.00 -0.00 0.01] (direct)
;
_cod_data_source_file d3dt00578j2.cif
_cod_data_source_block klementeva_1014_twin1_hklf5_sq
_cod_database_code 7712679
_shelx_shelxl_version_number 2014/7
_chemical_oxdiff_formula 'Eu I O C H Ge Si'
_shelx_space_group_comment
;
The symmetry employed for this shelxl refinement is uniquely defined
by the following loop, which should always be used as a source of
symmetry information in preference to the above space-group names.
They are only intended as comments.
;
_shelx_estimated_absorpt_t_max 0.785
_shelx_estimated_absorpt_t_min 0.331
_olex2_refinement_description
;
1. Twinned data refinement
 Scales: 0.62604
 0.37396
2. Restrained distances
 I3C-H70J
 2.5 with sigma of 0.02
 H73A-H74B
 2 with sigma of 0.02
 H72C-H72A
 2 with sigma of 0.02
 H74A-H73A
 2 with sigma of 0.02
 H74B-H72O
 2 with sigma of 0.02
 H70A-H71I
 2 with sigma of 0.02
3. Uiso/Uaniso restraints and constraints
I3A \\sim I3B \\sim I3C: within 2A with sigma of 0.01 and sigma for terminal
atoms of 0.02 within 2A
Eu1A \\sim Eu1B \\sim Eu1C: within 2A with sigma of 0.01 and sigma for terminal
atoms of 0.02 within 2A
O731 \\sim C732 \\sim C733 \\sim C734 \\sim C735: within 2A with sigma of 0.02
and sigma for terminal atoms of 0.04 within 2A
C311 \\sim C312 \\sim C313: within 3A with sigma of 0.02 and sigma for terminal
atoms of 0.04 within 3A
Uanis(C737) \\sim Ueq, Uanis(O736) \\sim Ueq, Uanis(C740) \\sim Ueq,
Uanis(C738) \\sim Ueq, Uanis(C739) \\sim Ueq: with sigma of 0.01 and sigma for
terminal atoms of 0.02
Uanis(C720) \\sim Ueq, Uanis(C719) \\sim Ueq, Uanis(C718) \\sim Ueq,
Uanis(C717) \\sim Ueq, Uanis(O716) \\sim Ueq, Uanis(O721) \\sim Ueq,
Uanis(C722) \\sim Ueq, Uanis(C725) \\sim Ueq, Uanis(C724) \\sim Ueq,
Uanis(C723) \\sim Ueq: with sigma of 0.02 and sigma for terminal atoms of 0.04
Uanis(C702) \\sim Ueq, Uanis(C703) \\sim Ueq, Uanis(C750) \\sim Ueq: with sigma
of 0.02 and sigma for terminal atoms of 0.04
Uanis(C411) \\sim Ueq: with sigma of 0.02 and sigma for terminal atoms of 0.04
Uanis(C531) \\sim Ueq, Uanis(C321) \\sim Ueq, Uanis(C313) \\sim Ueq: with sigma
of 0.01 and sigma for terminal atoms of 0.02
Uanis(C323) \\sim Ueq, Uanis(C321) \\sim Ueq, Uanis(C322) \\sim Ueq: with sigma
of 0.02 and sigma for terminal atoms of 0.04
4. Rigid body (RIGU) restrains
 C111, C112, C113, C121, C122, C123, C131, C132, C133, C211, C212, C213, C221,
 C222, C223, C231, C232, C233, C311, C312, C313, C321, C322, C323, C331, C332,
 C333, C411, C412, C413, C421, C422, C423, C431, C432, C433, C511, C512, C513,
 C521, C522, C523, C531, C532, C533, C611, C612, C613, C621, C622, C623, C631,
 C632, C633
 with sigma for 1-2 distances of 0.004 and sigma for 1-3 distances of 0.004
 C742, C743, C744, C745
 with sigma for 1-2 distances of 0.004 and sigma for 1-3 distances of 0.004
 O701, C702, C703, C704, C705
 with sigma for 1-2 distances of 0.004 and sigma for 1-3 distances of 0.004
 O711, C712, C713, C714, C715
 with sigma for 1-2 distances of 0.004 and sigma for 1-3 distances of 0.004
 O736, C737, C738, C739, C740
 with sigma for 1-2 distances of 0.004 and sigma for 1-3 distances of 0.004
 O746, C747, C748, C749, C750
 with sigma for 1-2 distances of 0.004 and sigma for 1-3 distances of 0.004
 O721, C722, C723, C724, C725
 with sigma for 1-2 distances of 0.004 and sigma for 1-3 distances of 0.004
 O716, C717, C718, C719, C720
 with sigma for 1-2 distances of 0.004 and sigma for 1-3 distances of 0.004
 O706, C707, C708, C709, C710
 with sigma for 1-2 distances of 0.004 and sigma for 1-3 distances of 0.004
 O731, C732, C733, C734, C735
 with sigma for 1-2 distances of 0.004 and sigma for 1-3 distances of 0.004
 O726, C727, C728, C729, C730
 with sigma for 1-2 distances of 0.004 and sigma for 1-3 distances of 0.004
 C411, C412, C413
 with sigma for 1-2 distances of 0.004 and sigma for 1-3 distances of 0.004
5. Others
 Sof(Eu1B)=Sof(Eu1C)=0.5*(1-FVAR(2))
 Sof(Eu1A)=FVAR(1)
 Fixed Sof: I1(0.5) I2(0.5) I3A(0.5) I3B(0.25) I3C(0.25)
6.a Free rotating group:
 O701(C702,C703,C704,C705), O706(C707,C708,C709,C710), O711(C712,C713,C714,
 C715), O716(C717,C718,C719,C720), O721(C722,C723,C724,C725), O726(C727,C728,
 C729,C730), O731(C732,C733,C734,C735), O736(C737,C738,C739,C740), O741(C742,
 C743,C744,C745), O746(C747,C748,C749,C750)
6.b Secondary CH2 refined with riding coordinates:
 C702(H70A,H70B), C703(H70C,H70D), C704(H70E,H70F), C705(H70G,H70H), C707(H70I,
 H70J), C708(H70K,H70L), C709(H70M,H70N), C710(H71A,H71B), C712(H71C,H71D),
 C713(H71E,H71F), C714(H71G,H71H), C715(H71I,H71J), C717(H71K,H71L), C718(H71M,
 H71N), C719(H71O,H71P), C720(H72A,H72B), C722(H72C,H72D), C723(H72E,H72F),
 C724(H72G,H72H), C725(H72I,H72J), C727(H72K,H72L), C728(H72M,H72N), C729(H72O,
 H72P), C730(H73A,H73B), C732(H73C,H73D), C733(H73E,H73F), C734(H73G,H73H),
 C735(H73I,H73J), C737(H73K,H73L), C738(H73M,H73N), C739(H73O,H73P), C740(H74A,
 H74B), C742(H74C,H74D), C743(H74E,H74F), C744(H74G,H74H), C745(H74I,H74J),
 C747(H74K,H74L), C748(H74M,H74N), C749(H74O,H74P), C750(H75A,H75B)
6.c Me refined with riding coordinates:
 C111(H11A,H11B,H11C), C112(H11D,H11E,H11F), C113(H11G,H11H,H11I), C121(H12A,
 H12B,H12C), C122(H12D,H12E,H12F), C123(H12G,H12H,H12I), C131(H13A,H13B,H13C),
 C132(H13D,H13E,H13F), C133(H13G,H13H,H13I), C211(H21A,H21B,H21C), C212(H21D,
 H21E,H21F), C213(H21G,H21H,H21I), C221(H22A,H22B,H22C), C222(H22D,H22E,H22F),
 C223(H22G,H22H,H22I), C231(H23A,H23B,H23C), C232(H23D,H23E,H23F), C233(H23G,
 H23H,H23I), C311(H31A,H31B,H31C), C312(H31D,H31E,H31F), C313(H31G,H31H,H31I),
 C321(H32A,H32B,H32C), C322(H32D,H32E,H32F), C323(H32G,H32H,H32I), C331(H33A,
 H33B,H33C), C332(H33D,H33E,H33F), C333(H33G,H33H,H33I), C411(H41A,H41B,H41C),
 C412(H41D,H41E,H41F), C413(H41G,H41H,H41I), C421(H42A,H42B,H42C), C422(H42D,
 H42E,H42F), C423(H42G,H42H,H42I), C431(H43A,H43B,H43C), C432(H43D,H43E,H43F),
 C433(H43G,H43H,H43I), C511(H51A,H51B,H51C), C512(H51D,H51E,H51F), C513(H51G,
 H51H,H51I), C521(H52A,H52B,H52C), C522(H52D,H52E,H52F), C523(H52G,H52H,H52I),
 C531(H53A,H53B,H53C), C532(H53D,H53E,H53F), C533(H53G,H53H,H53I), C611(H61A,
 H61B,H61C), C612(H61D,H61E,H61F), C613(H61G,H61H,H61I), C621(H62A,H62B,H62C),
 C622(H62D,H62E,H62F), C623(H62G,H62H,H62I), C631(H63A,H63B,H63C), C632(H63D,
 H63E,H63F), C633(H63G,H63H,H63I)
;
_platon_squeeze_void_probe_radius 1.20
_olex2_submission_special_instructions 'No special instructions were received'
_oxdiff_exptl_absorpt_empirical_details
;
Empirical correction (ABSPACK) includes:
- Absorption correction using spherical harmonics
- Frame scaling
;
_oxdiff_exptl_absorpt_empirical_full_max 1.308
_oxdiff_exptl_absorpt_empirical_full_min 0.755
_oxdiff_twin_integration_method simultaneous
_oxdiff_twin_items 2

loop_
_space_group_symop_operation_xyz
'x, y, z'
'-x+1/2, y+1/2, -z+1/2'
'-x, -y, -z'
'x-1/2, -y-1/2, z-1/2'

loop_
_atom_site_label
_atom_site_type_symbol
_atom_site_fract_x
_atom_site_fract_y
_atom_site_fract_z
_atom_site_U_iso_or_equiv
_atom_site_adp_type
_atom_site_occupancy
_atom_site_site_symmetry_order
_atom_site_calc_flag
_atom_site_refinement_flags_posn
_atom_site_refinement_flags_adp
_atom_site_refinement_flags_occupancy
_atom_site_disorder_assembly
_atom_site_disorder_group
Eu1A Eu 0.50347(14) 0.6170(2) 0.52726(18) 0.0398(10) Uani 0.509(13) 1 d . U P . .
Eu1B Eu 0.4952(2) 0.6351(4) 0.5120(3) 0.0371(11) Uani 0.245(7) 1 d . U P . .
Eu1C Eu 0.5166(3) 0.6349(4) 0.5138(3) 0.0450(14) Uani 0.245(7) 1 d . U P . .
Eu2 Eu 0.50757(2) 0.71388(2) 0.33987(3) 0.06469(18) Uani 1 1 d . . . . .
I1 I 0.49854(7) 0.49855(5) 0.52554(5) 0.0611(4) Uani 0.5 1 d . . P . .
I2 I 0.50279(9) 0.59917(6) 0.40320(5) 0.0818(6) Uani 0.5 1 d . . P . .
I3A I 0.50144(14) 0.70631(11) 0.44155(8) 0.1270(10) Uani 0.5 1 d . U P . .
I3B I 0.48151(13) 0.74898(11) 0.45496(10) 0.0579(8) Uani 0.25 1 d . U P . .
I3C I 0.53718(18) 0.74620(15) 0.45395(12) 0.0816(11) Uani 0.25 1 d D U P . .
O701 O 0.5773(3) 0.6551(4) 0.3136(3) 0.094(3) Uani 1 1 d G U . . .
C702 C 0.5714(4) 0.6062(4) 0.2883(5) 0.161(8) Uani 1 1 d G U . . .
H70A H 0.5481 0.6112 0.2624 0.193 Uiso 1 1 calc DR U . . .
H70B H 0.5588 0.5777 0.3087 0.193 Uiso 1 1 calc R U . . .
C703 C 0.6221(5) 0.5915(5) 0.2702(5) 0.155(7) Uani 1 1 d G U . . .
H70C H 0.6284 0.6081 0.2398 0.186 Uiso 1 1 calc R U . . .
H70D H 0.6262 0.5523 0.2677 0.186 Uiso 1 1 calc R U . . .
C704 C 0.6557(3) 0.6149(5) 0.3078(6) 0.145(7) Uani 1 1 d G U . . .
H70E H 0.6589 0.5904 0.3344 0.174 Uiso 1 1 calc R U . . .
H70F H 0.6886 0.6230 0.2956 0.174 Uiso 1 1 calc R U . . .
C705 C 0.6283(3) 0.6660(4) 0.3209(4) 0.107(5) Uani 1 1 d G U . . .
H70G H 0.6347 0.6753 0.3535 0.128 Uiso 1 1 calc R U . . .
H70H H 0.6389 0.6962 0.3013 0.128 Uiso 1 1 calc R U . . .
O706 O 0.5749(4) 0.7816(3) 0.3488(4) 0.099(3) Uani 1 1 d G U . . .
C707 C 0.5897(8) 0.8005(5) 0.3936(3) 0.28(2) Uani 1 1 d G U . . .
H70I H 0.6036 0.7710 0.4121 0.330 Uiso 1 1 calc R U . . .
H70J H 0.5613 0.8156 0.4102 0.330 Uiso 1 1 calc DR U . . .
C708 C 0.6283(8) 0.8437(7) 0.3853(5) 0.224(14) Uani 1 1 d G U . . .
H70K H 0.6616 0.8282 0.3835 0.269 Uiso 1 1 calc R U . . .
H70L H 0.6277 0.8712 0.4098 0.269 Uiso 1 1 calc R U . . .
C709 C 0.6119(7) 0.8667(4) 0.3386(5) 0.150(8) Uani 1 1 d G U . . .
H70M H 0.5855 0.8933 0.3424 0.180 Uiso 1 1 calc R U . . .
H70N H 0.6395 0.8833 0.3221 0.180 Uiso 1 1 calc R U . . .
C710 C 0.5933(6) 0.8166(5) 0.3136(3) 0.147(8) Uani 1 1 d G U . . .
H71A H 0.5670 0.8259 0.2914 0.176 Uiso 1 1 calc R U . . .
H71B H 0.6203 0.7992 0.2967 0.176 Uiso 1 1 calc R U . . .
O711 O 0.5097(4) 0.7340(4) 0.2534(3) 0.099(3) Uani 1 1 d G U . . .
C712 C 0.4695(4) 0.7512(7) 0.2251(4) 0.212(14) Uani 1 1 d G U . . .
H71C H 0.4570 0.7862 0.2358 0.255 Uiso 1 1 calc R U . . .
H71D H 0.4425 0.7249 0.2264 0.255 Uiso 1 1 calc R U . . .
C713 C 0.4892(6) 0.7557(8) 0.1760(3) 0.179(10) Uani 1 1 d G U . . .
H71E H 0.5032 0.7915 0.1701 0.215 Uiso 1 1 calc R U . . .
H71F H 0.4634 0.7481 0.1528 0.215 Uiso 1 1 calc R U . . .
C714 C 0.5290(6) 0.7124(7) 0.1759(3) 0.139(7) Uani 1 1 d G U . . .
H71G H 0.5150 0.6766 0.1701 0.167 Uiso 1 1 calc R U . . .
H71H H 0.5544 0.7200 0.1526 0.167 Uiso 1 1 calc R U . . .
C715 C 0.5496(3) 0.7169(6) 0.2250(4) 0.194(12) Uani 1 1 d G U . . .
H71I H 0.5623 0.6819 0.2356 0.233 Uiso 1 1 calc DR U . . .
H71J H 0.5766 0.7432 0.2262 0.233 Uiso 1 1 calc R U . . .
O716 O 0.4516(5) 0.7963(5) 0.3432(4) 0.132(4) Uani 1 1 d G U . . .
C717 C 0.4717(5) 0.8463(6) 0.3587(7) 0.198(9) Uani 1 1 d G U . . .
H71K H 0.4961 0.8597 0.3364 0.237 Uiso 1 1 calc R U . . .
H71L H 0.4879 0.8420 0.3891 0.237 Uiso 1 1 calc R U . . .
C718 C 0.4285(8) 0.8851(4) 0.3621(8) 0.220(10) Uani 1 1 d G U . . .
H71M H 0.4225 0.9037 0.3325 0.264 Uiso 1 1 calc R U . . .
H71N H 0.4340 0.9119 0.3867 0.264 Uiso 1 1 calc R U . . .
C719 C 0.3863(6) 0.8473(7) 0.3742(8) 0.205(10) Uani 1 1 d G U . . .
H71O H 0.3856 0.8394 0.4076 0.246 Uiso 1 1 calc R U . . .
H71P H 0.3543 0.8623 0.3646 0.246 Uiso 1 1 calc R U . . .
C720 C 0.3992(5) 0.7975(6) 0.3460(7) 0.174(8) Uani 1 1 d G U . . .
H72A H 0.3869 0.7650 0.3614 0.209 Uiso 1 1 calc DR U . . .
H72B H 0.3845 0.7997 0.3148 0.209 Uiso 1 1 calc R U . . .
O721 O 0.4338(4) 0.6627(5) 0.3096(4) 0.123(4) Uani 1 1 d G U . . .
C722 C 0.3914(5) 0.6548(6) 0.3379(4) 0.191(9) Uani 1 1 d G U . . .
H72C H 0.3777 0.6897 0.3476 0.230 Uiso 1 1 calc DR U . . .
H72D H 0.4001 0.6341 0.3659 0.230 Uiso 1 1 calc R U . . .
C723 C 0.3543(4) 0.6242(7) 0.3083(6) 0.150(7) Uani 1 1 d G U . . .
H72E H 0.3333 0.6488 0.2902 0.180 Uiso 1 1 calc R U . . .
H72F H 0.3334 0.6008 0.3274 0.180 Uiso 1 1 calc R U . . .
C724 C 0.3879(6) 0.5914(6) 0.2770(6) 0.178(8) Uani 1 1 d G U . . .
H72G H 0.3994 0.5584 0.2925 0.214 Uiso 1 1 calc R U . . .
H72H H 0.3713 0.5818 0.2477 0.214 Uiso 1 1 calc R U . . .
C725 C 0.4301(5) 0.6304(7) 0.2688(4) 0.180(9) Uani 1 1 d G U . . .
H72I H 0.4610 0.6107 0.2637 0.216 Uiso 1 1 calc R U . . .
H72J H 0.4234 0.6529 0.2415 0.216 Uiso 1 1 calc R U . . .
O726 O 0.5613(6) 0.5925(6) 0.5918(4) 0.168(6) Uani 1 1 d G U . . .
C727 C 0.5735(8) 0.5376(7) 0.5834(5) 0.287(19) Uani 1 1 d G U . . .
H72K H 0.5929 0.5342 0.5549 0.345 Uiso 1 1 calc R U . . .
H72L H 0.5434 0.5158 0.5801 0.345 Uiso 1 1 calc R U . . .
C728 C 0.6035(7) 0.5190(7) 0.6253(7) 0.219(11) Uani 1 1 d G U . . .
H72M H 0.6388 0.5261 0.6211 0.262 Uiso 1 1 calc R U . . .
H72N H 0.5986 0.4805 0.6314 0.262 Uiso 1 1 calc R U . . .
C729 C 0.5821(7) 0.5535(8) 0.6640(4) 0.206(11) Uani 1 1 d G U . . .
H72O H 0.5515 0.5379 0.6762 0.247 Uiso 1 1 calc DR U . . .
H72P H 0.6058 0.5583 0.6896 0.247 Uiso 1 1 calc R U . . .
C730 C 0.5722(6) 0.6062(6) 0.6389(5) 0.264(18) Uani 1 1 d G U . . .
H73A H 0.5442 0.6251 0.6530 0.317 Uiso 1 1 calc DR U . . .
H73B H 0.6013 0.6297 0.6405 0.317 Uiso 1 1 calc R U . . .
O731 O 0.5973(4) 0.6229(5) 0.5008(5) 0.143(5) Uani 1 1 d G U . . .
C732 C 0.6283(6) 0.6691(5) 0.5043(6) 0.163(6) Uani 1 1 d G U . . .
H73C H 0.6339 0.6787 0.5370 0.195 Uiso 1 1 calc R U . . .
H73D H 0.6132 0.6999 0.4883 0.195 Uiso 1 1 calc R U . . .
C733 C 0.6767(5) 0.6540(7) 0.4814(7) 0.182(7) Uani 1 1 d G U . . .
H73E H 0.6996 0.6372 0.5036 0.218 Uiso 1 1 calc R U . . .
H73F H 0.6926 0.6854 0.4673 0.218 Uiso 1 1 calc R U . . .
C734 C 0.6596(7) 0.6139(8) 0.4445(6) 0.198(7) Uani 1 1 d G U . . .
H73G H 0.6473 0.6324 0.4165 0.238 Uiso 1 1 calc R U . . .
H73H H 0.6861 0.5891 0.4359 0.238 Uiso 1 1 calc R U . . .
C735 C 0.6182(6) 0.5848(5) 0.4696(6) 0.191(7) Uani 1 1 d G U . . .
H73I H 0.5933 0.5721 0.4472 0.230 Uiso 1 1 calc R U . . .
H73J H 0.6313 0.5537 0.4867 0.230 Uiso 1 1 calc R U . . .
O736 O 0.4491(6) 0.5940(6) 0.5922(5) 0.163(5) Uani 1 1 d G U . . .
C737 C 0.4074(6) 0.5600(8) 0.5853(6) 0.248(10) Uani 1 1 d G U . . .
H73K H 0.4114 0.5383 0.5570 0.298 Uiso 1 1 calc R U . . .
H73L H 0.3772 0.5816 0.5821 0.298 Uiso 1 1 calc R U . . .
C738 C 0.4046(8) 0.5240(8) 0.6279(9) 0.244(10) Uani 1 1 d G U . . .
H73M H 0.4244 0.4912 0.6240 0.293 Uiso 1 1 calc R U . . .
H73N H 0.3704 0.5140 0.6348 0.293 Uiso 1 1 calc R U . . .
C739 C 0.4261(9) 0.5603(10) 0.6655(5) 0.233(10) Uani 1 1 d G U . . .
H73O H 0.4013 0.5853 0.6777 0.280 Uiso 1 1 calc R U . . .
H73P H 0.4401 0.5392 0.6913 0.280 Uiso 1 1 calc R U . . .
C740 C 0.4661(6) 0.5901(7) 0.6390(6) 0.253(10) Uani 1 1 d G U . . .
H74A H 0.4713 0.6260 0.6523 0.304 Uiso 1 1 calc DR U . . .
H74B H 0.4973 0.5701 0.6405 0.304 Uiso 1 1 calc DR U . . .
O741 O 0.5085(3) 0.7057(2) 0.5746(2) 0.064(2) Uani 1 1 d G . . . .
C742 C 0.5533(2) 0.7288(5) 0.5913(5) 0.151(9) Uani 1 1 d G U . . .
H74C H 0.5783 0.7288 0.5667 0.181 Uiso 1 1 calc R U . . .
H74D H 0.5661 0.7082 0.6179 0.181 Uiso 1 1 calc R U . . .
C743 C 0.5410(4) 0.7860(4) 0.6057(6) 0.162(9) Uani 1 1 d G U . . .
H74E H 0.5441 0.8111 0.5796 0.194 Uiso 1 1 calc R U . . .
H74F H 0.5623 0.7981 0.6315 0.194 Uiso 1 1 calc R U . . .
C744 C 0.4876(4) 0.7803(5) 0.6210(5) 0.118(6) Uani 1 1 d G U . . .
H74G H 0.4854 0.7669 0.6530 0.141 Uiso 1 1 calc R U . . .
H74H H 0.4699 0.8147 0.6186 0.141 Uiso 1 1 calc R U . . .
C745 C 0.4679(2) 0.7393(4) 0.5863(5) 0.103(6) Uani 1 1 d G U . . .
H74I H 0.4413 0.7180 0.6003 0.124 Uiso 1 1 calc R U . . .
H74J H 0.4548 0.7575 0.5585 0.124 Uiso 1 1 calc R U . . .
O746 O 0.4116(3) 0.6248(4) 0.5003(3) 0.103(3) Uani 1 1 d G U . . .
C747 C 0.3762(5) 0.6636(6) 0.5147(4) 0.180(11) Uani 1 1 d G U . . .
H74K H 0.3921 0.6987 0.5199 0.216 Uiso 1 1 calc R U . . .
H74L H 0.3605 0.6522 0.5437 0.216 Uiso 1 1 calc R U . . .
C748 C 0.3384(5) 0.6675(6) 0.4757(5) 0.130(7) Uani 1 1 d G U . . .
H74M H 0.3481 0.6942 0.4523 0.156 Uiso 1 1 calc R U . . .
H74N H 0.3056 0.6767 0.4876 0.156 Uiso 1 1 calc R U . . .
C749 C 0.3394(5) 0.6106(6) 0.4559(6) 0.153(8) Uani 1 1 d G U . . .
H74O H 0.3187 0.5861 0.4740 0.184 Uiso 1 1 calc R U . . .
H74P H 0.3286 0.6100 0.4233 0.184 Uiso 1 1 calc R U . . .
C750 C 0.3937(5) 0.5963(5) 0.4606(5) 0.186(9) Uani 1 1 d G U . . .
H75A H 0.3978 0.5573 0.4650 0.223 Uiso 1 1 calc R U . . .
H75B H 0.4118 0.6071 0.4327 0.223 Uiso 1 1 calc R U . . .
Ge1 Ge 0.80484(4) 0.68283(5) 0.74317(4) 0.0502(3) Uani 1 1 d . . . . .
Ge2 Ge 0.78013(5) 0.78440(4) 0.72564(4) 0.0519(3) Uani 1 1 d . . . . .
Ge3 Ge 0.83830(4) 0.73142(5) 0.66769(4) 0.0533(3) Uani 1 1 d . . . . .
Ge4 Ge 0.71676(4) 0.71270(5) 0.74134(4) 0.0516(3) Uani 1 1 d . . . . .
Ge5 Ge 0.79418(4) 0.64249(4) 0.66389(4) 0.0508(3) Uani 1 1 d . . . . .
Ge6 Ge 0.76286(5) 0.78116(4) 0.63999(4) 0.0512(3) Uani 1 1 d . . . . .
Ge7 Ge 0.70333(5) 0.64188(5) 0.68053(4) 0.0579(3) Uani 1 1 d . . . . .
Ge8 Ge 0.68099(4) 0.74392(5) 0.66468(4) 0.0532(3) Uani 1 1 d . . . . .
Ge9 Ge 0.73959(5) 0.69126(5) 0.60650(4) 0.0525(3) Uani 1 1 d . . . . .
Si1 Si 0.66878(12) 0.72198(12) 0.80835(10) 0.0495(7) Uani 1 1 d . . . . .
Si2 Si 0.83984(11) 0.56817(11) 0.63720(10) 0.0449(7) Uani 1 1 d . . . . .
Si3 Si 0.76806(13) 0.85882(12) 0.59423(10) 0.0533(8) Uani 1 1 d . . . . .
Si11 Si 0.62295(14) 0.80067(13) 0.79823(14) 0.0701(10) Uani 1 1 d . . . . .
Si12 Si 0.62181(14) 0.64418(14) 0.81377(14) 0.0687(10) Uani 1 1 d . . . . .
Si13 Si 0.72058(15) 0.7279(2) 0.87281(12) 0.0800(12) Uani 1 1 d . . . . .
Si21 Si 0.89006(12) 0.54090(13) 0.69813(11) 0.0567(8) Uani 1 1 d . . . . .
Si22 Si 0.88601(15) 0.59694(15) 0.57417(12) 0.0679(10) Uani 1 1 d . . . . .
Si23 Si 0.78316(14) 0.50235(13) 0.61676(13) 0.0642(9) Uani 1 1 d . . . . .
Si31 Si 0.8523(2) 0.8696(3) 0.5777(2) 0.137(3) Uani 1 1 d . . . . .
Si32 Si 0.7351(2) 0.93020(16) 0.63527(15) 0.1053(18) Uani 1 1 d . . . . .
Si33 Si 0.72368(16) 0.84300(13) 0.52623(10) 0.0647(9) Uani 1 1 d . . . . .
C111 C 0.5882(5) 0.8192(6) 0.8509(6) 0.092(5) Uani 1 1 d . . . . .
H11A H 0.5658 0.7902 0.8589 0.137 Uiso 1 1 calc R U . . .
H11B H 0.6111 0.8253 0.8765 0.137 Uiso 1 1 calc R U . . .
H11C H 0.5694 0.8519 0.8450 0.137 Uiso 1 1 calc R U . . .
C112 C 0.5779(6) 0.7946(7) 0.7490(6) 0.099(5) Uani 1 1 d . . . . .
H11D H 0.5550 0.7654 0.7553 0.148 Uiso 1 1 calc R U . . .
H11E H 0.5597 0.8281 0.7456 0.148 Uiso 1 1 calc R U . . .
H11F H 0.5955 0.7870 0.7204 0.148 Uiso 1 1 calc R U . . .
C113 C 0.6642(7) 0.8555(6) 0.7842(7) 0.113(6) Uani 1 1 d . . . . .
H11G H 0.6829 0.8464 0.7566 0.169 Uiso 1 1 calc R U . . .
H11H H 0.6452 0.8880 0.7786 0.169 Uiso 1 1 calc R U . . .
H11I H 0.6869 0.8615 0.8101 0.169 Uiso 1 1 calc R U . . .
C121 C 0.6599(6) 0.5832(5) 0.8077(6) 0.092(5) Uani 1 1 d . . . . .
H12A H 0.6845 0.5822 0.8324 0.138 Uiso 1 1 calc R U . . .
H12B H 0.6390 0.5515 0.8097 0.138 Uiso 1 1 calc R U . . .
H12C H 0.6763 0.5837 0.7777 0.138 Uiso 1 1 calc R U . . .
C122 C 0.5878(7) 0.6412(6) 0.8710(6) 0.109(6) Uani 1 1 d . . . . .
H12D H 0.5677 0.6733 0.8744 0.163 Uiso 1 1 calc R U . . .
H12E H 0.5669 0.6094 0.8715 0.163 Uiso 1 1 calc R U . . .
H12F H 0.6115 0.6393 0.8964 0.163 Uiso 1 1 calc R U . . .
C123 C 0.5765(6) 0.6410(6) 0.7645(6) 0.103(5) Uani 1 1 d . . . . .
H12G H 0.5550 0.6722 0.7656 0.155 Uiso 1 1 calc R U . . .
H12H H 0.5941 0.6406 0.7352 0.155 Uiso 1 1 calc R U . . .
H12I H 0.5569 0.6084 0.7672 0.155 Uiso 1 1 calc R U . . .
C131 C 0.6881(7) 0.7505(7) 0.9260(5) 0.110(6) Uani 1 1 d . . . . .
H13A H 0.6621 0.7250 0.9334 0.165 Uiso 1 1 calc R U . . .
H13B H 0.7115 0.7524 0.9517 0.165 Uiso 1 1 calc R U . . .
H13C H 0.6738 0.7858 0.9206 0.165 Uiso 1 1 calc R U . . .
C132 C 0.7477(6) 0.6605(7) 0.8853(5) 0.102(5) Uani 1 1 d . . . . .
H13D H 0.7213 0.6345 0.8899 0.153 Uiso 1 1 calc R U . . .
H13E H 0.7679 0.6493 0.8592 0.153 Uiso 1 1 calc R U . . .
H13F H 0.7680 0.6625 0.9132 0.153 Uiso 1 1 calc R U . . .
C133 C 0.7670(8) 0.7785(9) 0.8637(5) 0.134(8) Uani 1 1 d . . . . .
H13G H 0.7859 0.7696 0.8362 0.201 Uiso 1 1 calc R U . . .
H13H H 0.7513 0.8133 0.8595 0.201 Uiso 1 1 calc R U . . .
H13I H 0.7889 0.7799 0.8906 0.201 Uiso 1 1 calc R U . . .
C211 C 0.8524(6) 0.5206(5) 0.7493(4) 0.078(4) Uani 1 1 d . . . . .
H21A H 0.8310 0.4908 0.7407 0.118 Uiso 1 1 calc R U . . .
H21B H 0.8742 0.5095 0.7745 0.118 Uiso 1 1 calc R U . . .
H21C H 0.8325 0.5509 0.7594 0.118 Uiso 1 1 calc R U . . .
C212 C 0.9293(6) 0.4823(7) 0.6804(6) 0.110(6) Uani 1 1 d . . . . .
H21D H 0.9491 0.4924 0.6537 0.165 Uiso 1 1 calc R U . . .
H21E H 0.9509 0.4722 0.7060 0.165 Uiso 1 1 calc R U . . .
H21F H 0.9083 0.4520 0.6721 0.165 Uiso 1 1 calc R U . . .
C213 C 0.9300(5) 0.5982(5) 0.7181(5) 0.079(4) Uani 1 1 d . . . . .
H21G H 0.9504 0.6103 0.6925 0.119 Uiso 1 1 calc R U . . .
H21H H 0.9093 0.6277 0.7285 0.119 Uiso 1 1 calc R U . . .
H21I H 0.9509 0.5863 0.7436 0.119 Uiso 1 1 calc R U . . .
C221 C 0.9171(7) 0.5371(7) 0.5465(7) 0.124(7) Uani 1 1 d . . . . .
H22A H 0.9375 0.5188 0.5695 0.185 Uiso 1 1 calc R U . . .
H22B H 0.8922 0.5123 0.5347 0.185 Uiso 1 1 calc R U . . .
H22C H 0.9377 0.5492 0.5210 0.185 Uiso 1 1 calc R U . . .
C222 C 0.9352(6) 0.6454(7) 0.5945(6) 0.101(5) Uani 1 1 d . . . . .
H22D H 0.9564 0.6277 0.6172 0.151 Uiso 1 1 calc R U . . .
H22E H 0.9548 0.6569 0.5681 0.151 Uiso 1 1 calc R U . . .
H22F H 0.9197 0.6766 0.6087 0.151 Uiso 1 1 calc R U . . .
C223 C 0.8473(7) 0.6321(7) 0.5316(5) 0.103(5) Uani 1 1 d . . . . .
H22G H 0.8215 0.6080 0.5205 0.155 Uiso 1 1 calc R U . . .
H22H H 0.8324 0.6634 0.5461 0.155 Uiso 1 1 calc R U . . .
H22I H 0.8674 0.6437 0.5056 0.155 Uiso 1 1 calc R U . . .
C231 C 0.8178(7) 0.4382(5) 0.5971(7) 0.120(7) Uani 1 1 d . . . . .
H23A H 0.8389 0.4468 0.5710 0.180 Uiso 1 1 calc R U . . .
H23B H 0.8377 0.4246 0.6227 0.180 Uiso 1 1 calc R U . . .
H23C H 0.7940 0.4109 0.5877 0.180 Uiso 1 1 calc R U . . .
C232 C 0.7441(7) 0.5272(7) 0.5663(6) 0.118(7) Uani 1 1 d . . . . .
H23D H 0.7653 0.5376 0.5408 0.176 Uiso 1 1 calc R U . . .
H23E H 0.7220 0.4986 0.5561 0.176 Uiso 1 1 calc R U . . .
H23F H 0.7248 0.5581 0.5762 0.176 Uiso 1 1 calc R U . . .
C233 C 0.7437(5) 0.4818(6) 0.6667(6) 0.090(4) Uani 1 1 d . . . . .
H23G H 0.7645 0.4693 0.6921 0.135 Uiso 1 1 calc R U . . .
H23H H 0.7244 0.5125 0.6770 0.135 Uiso 1 1 calc R U . . .
H23I H 0.7216 0.4531 0.6570 0.135 Uiso 1 1 calc R U . . .
C311 C 0.8866(7) 0.8844(9) 0.6305(9) 0.159(10) Uani 1 1 d . . . . .
H31A H 0.8732 0.9165 0.6449 0.239 Uiso 1 1 calc R U . . .
H31B H 0.8839 0.8542 0.6519 0.239 Uiso 1 1 calc R U . . .
H31C H 0.9211 0.8903 0.6230 0.239 Uiso 1 1 calc R U . . .
C312 C 0.8809(8) 0.8066(10) 0.5519(9) 0.161(10) Uani 1 1 d . . . . .
H31D H 0.8636 0.7971 0.5234 0.242 Uiso 1 1 calc R U . . .
H31E H 0.9154 0.8133 0.5452 0.242 Uiso 1 1 calc R U . . .
H31F H 0.8783 0.7771 0.5740 0.242 Uiso 1 1 calc R U . . .
C313 C 0.8534(15) 0.9284(15) 0.5337(12) 0.269(17) Uani 1 1 d . U . . .
H31G H 0.8346 0.9185 0.5061 0.404 Uiso 1 1 calc R U . . .
H31H H 0.8388 0.9602 0.5478 0.404 Uiso 1 1 calc R U . . .
H31I H 0.8873 0.9361 0.5251 0.404 Uiso 1 1 calc R U . . .
C321 C 0.6633(9) 0.9166(10) 0.6448(8) 0.163(9) Uani 1 1 d . U . . .
H32A H 0.6473 0.9108 0.6149 0.245 Uiso 1 1 calc R U . . .
H32B H 0.6591 0.8849 0.6642 0.245 Uiso 1 1 calc R U . . .
H32C H 0.6485 0.9475 0.6600 0.245 Uiso 1 1 calc R U . . .
C322 C 0.7663(7) 0.9413(6) 0.6904(5) 0.095(5) Uani 1 1 d . U . . .
H32D H 0.7608 0.9107 0.7107 0.142 Uiso 1 1 calc R U . . .
H32E H 0.8015 0.9455 0.6852 0.142 Uiso 1 1 calc R U . . .
H32F H 0.7534 0.9737 0.7049 0.142 Uiso 1 1 calc R U . . .
C323 C 0.7515(12) 0.9947(7) 0.6026(8) 0.182(11) Uani 1 1 d . U . . .
H32G H 0.7366 0.9938 0.5717 0.273 Uiso 1 1 calc R U . . .
H32H H 0.7390 1.0257 0.6195 0.273 Uiso 1 1 calc R U . . .
H32I H 0.7871 0.9975 0.5998 0.273 Uiso 1 1 calc R U . . .
C331 C 0.7523(8) 0.7908(6) 0.4904(5) 0.112(7) Uani 1 1 d . . . . .
H33A H 0.7858 0.8015 0.4828 0.168 Uiso 1 1 calc R U . . .
H33B H 0.7530 0.7570 0.5075 0.168 Uiso 1 1 calc R U . . .
H33C H 0.7334 0.7862 0.4619 0.168 Uiso 1 1 calc R U . . .
C332 C 0.7208(8) 0.9065(5) 0.4914(4) 0.107(6) Uani 1 1 d . . . . .
H33D H 0.7541 0.9191 0.4853 0.160 Uiso 1 1 calc R U . . .
H33E H 0.7039 0.8997 0.4621 0.160 Uiso 1 1 calc R U . . .
H33F H 0.7030 0.9339 0.5088 0.160 Uiso 1 1 calc R U . . .
C333 C 0.6618(5) 0.8189(6) 0.5381(5) 0.083(4) Uani 1 1 d . . . . .
H33G H 0.6445 0.8451 0.5571 0.124 Uiso 1 1 calc R U . . .
H33H H 0.6440 0.8139 0.5089 0.124 Uiso 1 1 calc R U . . .
H33I H 0.6636 0.7847 0.5545 0.124 Uiso 1 1 calc R U . . .
Ge11 Ge 0.17404(4) 0.75114(5) 0.66021(5) 0.0557(3) Uani 1 1 d . . . . .
Ge12 Ge 0.23651(5) 0.79683(4) 0.71877(4) 0.0539(3) Uani 1 1 d . . . . .
Ge13 Ge 0.20566(5) 0.69764(5) 0.73458(4) 0.0524(3) Uani 1 1 d . . . . .
Ge14 Ge 0.25333(5) 0.79270(4) 0.63291(4) 0.0499(3) Uani 1 1 d . . . . .
Ge15 Ge 0.21143(4) 0.65888(4) 0.65403(4) 0.0499(3) Uani 1 1 d . . . . .
Ge16 Ge 0.29602(4) 0.72096(5) 0.73427(4) 0.0528(3) Uani 1 1 d . . . . .
Ge17 Ge 0.27027(5) 0.70197(4) 0.59848(4) 0.0517(3) Uani 1 1 d . . . . .
Ge18 Ge 0.33239(4) 0.74867(4) 0.65807(4) 0.0520(3) Uani 1 1 d . . . . .
Ge19 Ge 0.30143(5) 0.64878(4) 0.67382(4) 0.0537(3) Uani 1 1 d . . . . .
Si4 Si 0.26240(11) 0.87658(10) 0.59588(10) 0.0460(7) Uani 1 1 d . . . . .
Si5 Si 0.16452(11) 0.58477(11) 0.62765(10) 0.0450(7) Uani 1 1 d . . . . .
Si6 Si 0.34318(11) 0.71881(12) 0.80324(10) 0.0492(7) Uani 1 1 d . . . . .
Si41 Si 0.18608(14) 0.90226(16) 0.56556(14) 0.0733(10) Uani 1 1 d . . . . .
Si42 Si 0.28993(13) 0.93759(11) 0.65196(11) 0.0564(8) Uani 1 1 d . . . . .
Si43 Si 0.32198(13) 0.86848(12) 0.53865(11) 0.0592(9) Uani 1 1 d . . . . .
Si51 Si 0.12021(13) 0.55292(13) 0.69036(13) 0.0632(9) Uani 1 1 d . . . . .
Si52 Si 0.21947(13) 0.51900(12) 0.60318(12) 0.0593(8) Uani 1 1 d . . . . .
Si53 Si 0.11244(17) 0.61365(17) 0.56841(14) 0.0807(12) Uani 1 1 d . . . . .
Si61 Si 0.31352(15) 0.78595(15) 0.85159(12) 0.0671(9) Uani 1 1 d . . . . .
Si62 Si 0.33533(15) 0.63378(15) 0.83614(13) 0.0719(10) Uani 1 1 d . . . . .
Si63 Si 0.42385(12) 0.73622(16) 0.78166(12) 0.0632(9) Uani 1 1 d . . . . .
C411 C 0.1707(10) 0.8526(13) 0.5159(9) 0.219(14) Uani 1 1 d . U . . .
H41A H 0.1952 0.8560 0.4916 0.329 Uiso 1 1 calc R U . . .
H41B H 0.1709 0.8160 0.5279 0.329 Uiso 1 1 calc R U . . .
H41C H 0.1383 0.8609 0.5032 0.329 Uiso 1 1 calc R U . . .
C412 C 0.1870(7) 0.9775(7) 0.5537(9) 0.150(9) Uani 1 1 d . . . . .
H41D H 0.2123 0.9856 0.5309 0.225 Uiso 1 1 calc R U . . .
H41E H 0.1550 0.9888 0.5418 0.225 Uiso 1 1 calc R U . . .
H41F H 0.1943 0.9968 0.5824 0.225 Uiso 1 1 calc R U . . .
C413 C 0.1358(5) 0.8916(8) 0.6103(6) 0.107(6) Uani 1 1 d . . . . .
H41G H 0.1335 0.8535 0.6178 0.160 Uiso 1 1 calc R U . . .
H41H H 0.1437 0.9119 0.6382 0.160 Uiso 1 1 calc R U . . .
H41I H 0.1044 0.9039 0.5976 0.160 Uiso 1 1 calc R U . . .
C421 C 0.3151(6) 0.9984(5) 0.6224(5) 0.080(4) Uani 1 1 d . . . . .
H42A H 0.2895 1.0146 0.6031 0.120 Uiso 1 1 calc R U . . .
H42B H 0.3260 1.0243 0.6457 0.120 Uiso 1 1 calc R U . . .
H42C H 0.3428 0.9881 0.6031 0.120 Uiso 1 1 calc R U . . .
C422 C 0.3378(5) 0.9071(5) 0.6882(4) 0.073(4) Uani 1 1 d . . . . .
H42D H 0.3654 0.8966 0.6689 0.110 Uiso 1 1 calc R U . . .
H42E H 0.3488 0.9330 0.7114 0.110 Uiso 1 1 calc R U . . .
H42F H 0.3245 0.8755 0.7037 0.110 Uiso 1 1 calc R U . . .
C423 C 0.2390(6) 0.9563(5) 0.6904(5) 0.080(4) Uani 1 1 d . . . . .
H42G H 0.2127 0.9728 0.6721 0.119 Uiso 1 1 calc R U . . .
H42H H 0.2265 0.9243 0.7058 0.119 Uiso 1 1 calc R U . . .
H42I H 0.2507 0.9818 0.7135 0.119 Uiso 1 1 calc R U . . .
C431 C 0.3163(7) 0.9254(5) 0.4969(5) 0.094(5) Uani 1 1 d . . . . .
H43A H 0.2831 0.9261 0.4839 0.140 Uiso 1 1 calc R U . . .
H43B H 0.3227 0.9591 0.5130 0.140 Uiso 1 1 calc R U . . .
H43C H 0.3400 0.9209 0.4720 0.140 Uiso 1 1 calc R U . . .
C432 C 0.3138(8) 0.8054(5) 0.5051(5) 0.102(6) Uani 1 1 d . . . . .
H43D H 0.2809 0.8047 0.4915 0.153 Uiso 1 1 calc R U . . .
H43E H 0.3382 0.8038 0.4806 0.153 Uiso 1 1 calc R U . . .
H43F H 0.3179 0.7747 0.5257 0.153 Uiso 1 1 calc R U . . .
C433 C 0.3840(5) 0.8672(6) 0.5630(5) 0.084(4) Uani 1 1 d . . . . .
H43G H 0.3897 0.8998 0.5810 0.127 Uiso 1 1 calc R U . . .
H43H H 0.3876 0.8359 0.5832 0.127 Uiso 1 1 calc R U . . .
H43I H 0.4079 0.8650 0.5380 0.127 Uiso 1 1 calc R U . . .
C511 C 0.0715(5) 0.6013(6) 0.7074(6) 0.089(4) Uani 1 1 d . . . . .
H51A H 0.0494 0.6076 0.6811 0.134 Uiso 1 1 calc R U . . .
H51B H 0.0528 0.5867 0.7332 0.134 Uiso 1 1 calc R U . . .
H51C H 0.0866 0.6352 0.7167 0.134 Uiso 1 1 calc R U . . .
C512 C 0.0885(7) 0.4884(6) 0.6765(6) 0.125(8) Uani 1 1 d . . . . .
H51D H 0.0677 0.4932 0.6492 0.188 Uiso 1 1 calc R U . . .
H51E H 0.1129 0.4607 0.6704 0.188 Uiso 1 1 calc R U . . .
H51F H 0.0683 0.4777 0.7027 0.188 Uiso 1 1 calc R U . . .
C513 C 0.1594(6) 0.5440(7) 0.7418(5) 0.102(5) Uani 1 1 d . . . . .
H51G H 0.1857 0.5188 0.7348 0.154 Uiso 1 1 calc R U . . .
H51H H 0.1735 0.5785 0.7508 0.154 Uiso 1 1 calc R U . . .
H51I H 0.1397 0.5300 0.7672 0.154 Uiso 1 1 calc R U . . .
C521 C 0.1854(6) 0.4640(5) 0.5729(5) 0.081(4) Uani 1 1 d . . . . .
H52A H 0.1668 0.4789 0.5469 0.122 Uiso 1 1 calc R U . . .
H52B H 0.2087 0.4374 0.5615 0.122 Uiso 1 1 calc R U . . .
H52C H 0.1628 0.4469 0.5945 0.122 Uiso 1 1 calc R U . . .
C522 C 0.2544(6) 0.4912(5) 0.6521(5) 0.086(4) Uani 1 1 d . . . . .
H52D H 0.2722 0.5200 0.6678 0.129 Uiso 1 1 calc R U . . .
H52E H 0.2319 0.4742 0.6738 0.129 Uiso 1 1 calc R U . . .
H52F H 0.2778 0.4647 0.6408 0.129 Uiso 1 1 calc R U . . .
C523 C 0.2640(5) 0.5476(5) 0.5598(6) 0.092(5) Uani 1 1 d . . . . .
H52G H 0.2458 0.5626 0.5336 0.138 Uiso 1 1 calc R U . . .
H52H H 0.2834 0.5759 0.5744 0.138 Uiso 1 1 calc R U . . .
H52I H 0.2858 0.5193 0.5489 0.138 Uiso 1 1 calc R U . . .
C531 C 0.1446(10) 0.6285(10) 0.5179(7) 0.161(9) Uani 1 1 d . U . . .
H53A H 0.1690 0.6562 0.5244 0.241 Uiso 1 1 calc R U . . .
H53B H 0.1610 0.5963 0.5067 0.241 Uiso 1 1 calc R U . . .
H53C H 0.1217 0.6415 0.4943 0.241 Uiso 1 1 calc R U . . .
C532 C 0.0774(7) 0.6740(7) 0.5859(7) 0.127(8) Uani 1 1 d . . . . .
H53D H 0.0592 0.6663 0.6141 0.191 Uiso 1 1 calc R U . . .
H53E H 0.1001 0.7036 0.5915 0.191 Uiso 1 1 calc R U . . .
H53F H 0.0545 0.6838 0.5612 0.191 Uiso 1 1 calc R U . . .
C533 C 0.0676(7) 0.5622(7) 0.5545(7) 0.127(7) Uani 1 1 d . . . . .
H53G H 0.0491 0.5531 0.5823 0.190 Uiso 1 1 calc R U . . .
H53H H 0.0452 0.5755 0.5307 0.190 Uiso 1 1 calc R U . . .
H53I H 0.0845 0.5303 0.5432 0.190 Uiso 1 1 calc R U . . .
C611 C 0.2450(6) 0.7750(7) 0.8603(5) 0.092(5) Uani 1 1 d . . . . .
H61A H 0.2283 0.7755 0.8303 0.138 Uiso 1 1 calc R U . . .
H61B H 0.2397 0.7404 0.8752 0.138 Uiso 1 1 calc R U . . .
H61C H 0.2320 0.8035 0.8799 0.138 Uiso 1 1 calc R U . . .
C612 C 0.3471(6) 0.7852(7) 0.9083(5) 0.098(5) Uani 1 1 d . . . . .
H61D H 0.3441 0.7498 0.9224 0.148 Uiso 1 1 calc R U . . .
H61E H 0.3817 0.7934 0.9032 0.148 Uiso 1 1 calc R U . . .
H61F H 0.3329 0.8121 0.9289 0.148 Uiso 1 1 calc R U . . .
C613 C 0.3197(7) 0.8550(5) 0.8248(6) 0.100(5) Uani 1 1 d . . . . .
H61G H 0.3023 0.8558 0.7952 0.150 Uiso 1 1 calc R U . . .
H61H H 0.3056 0.8817 0.8456 0.150 Uiso 1 1 calc R U . . .
H61I H 0.3544 0.8630 0.8199 0.150 Uiso 1 1 calc R U . . .
C621 C 0.2721(7) 0.6206(8) 0.8523(7) 0.132(7) Uani 1 1 d . . . . .
H62A H 0.2508 0.6251 0.8252 0.198 Uiso 1 1 calc R U . . .
H62B H 0.2692 0.5840 0.8638 0.198 Uiso 1 1 calc R U . . .
H62C H 0.2622 0.6457 0.8764 0.198 Uiso 1 1 calc R U . . .
C622 C 0.3576(7) 0.5795(6) 0.7932(6) 0.112(6) Uani 1 1 d . . . . .
H62D H 0.3916 0.5867 0.7847 0.168 Uiso 1 1 calc R U . . .
H62E H 0.3556 0.5443 0.8078 0.168 Uiso 1 1 calc R U . . .
H62F H 0.3369 0.5800 0.7655 0.168 Uiso 1 1 calc R U . . .
C623 C 0.3736(8) 0.6247(8) 0.8885(6) 0.132(8) Uani 1 1 d . . . . .
H62G H 0.4080 0.6316 0.8810 0.198 Uiso 1 1 calc R U . . .
H62H H 0.3631 0.6498 0.9124 0.198 Uiso 1 1 calc R U . . .
H62I H 0.3701 0.5881 0.8999 0.198 Uiso 1 1 calc R U . . .
C631 C 0.4311(6) 0.8054(6) 0.7579(7) 0.106(6) Uani 1 1 d . . . . .
H63A H 0.4212 0.8316 0.7812 0.160 Uiso 1 1 calc R U . . .
H63B H 0.4655 0.8114 0.7498 0.160 Uiso 1 1 calc R U . . .
H63C H 0.4106 0.8095 0.7304 0.160 Uiso 1 1 calc R U . . .
C632 C 0.4429(5) 0.6905(7) 0.7366(5) 0.097(5) Uani 1 1 d . . . . .
H63D H 0.4396 0.6536 0.7476 0.145 Uiso 1 1 calc R U . . .
H63E H 0.4222 0.6956 0.7093 0.145 Uiso 1 1 calc R U . . .
H63F H 0.4770 0.6975 0.7287 0.145 Uiso 1 1 calc R U . . .
C633 C 0.4669(6) 0.7235(7) 0.8345(5) 0.103(5) Uani 1 1 d . . . . .
H63G H 0.4579 0.7474 0.8597 0.155 Uiso 1 1 calc R U . . .
H63H H 0.4635 0.6863 0.8446 0.155 Uiso 1 1 calc R U . . .
H63I H 0.5008 0.7302 0.8256 0.155 Uiso 1 1 calc R U . . .

loop_
_atom_site_aniso_label
_atom_site_aniso_U_11
_atom_site_aniso_U_22
_atom_site_aniso_U_33
_atom_site_aniso_U_23
_atom_site_aniso_U_13
_atom_site_aniso_U_12
Eu1A 0.0410(10) 0.0408(16) 0.0376(14) -0.0042(12) 0.0070(10) -0.0012(10)
Eu1B 0.040(3) 0.034(2) 0.037(2) 0.0052(19) 0.002(2) 0.003(2)
Eu1C 0.048(3) 0.044(2) 0.043(2) -0.001(2) -0.001(3) -0.002(3)
Eu2 0.0434(3) 0.0558(3) 0.0949(5) 0.0051(3) -0.0012(3) -0.0053(3)
I1 0.0762(11) 0.0403(7) 0.0670(8) -0.0111(6) 0.0060(9) -0.0013(7)
I2 0.1532(18) 0.0455(8) 0.0466(8) 0.0033(6) 0.0056(11) -0.0059(10)
I3A 0.178(3) 0.125(2) 0.0771(13) 0.0512(14) -0.0011(17) -0.021(2)
I3B 0.099(2) 0.0334(13) 0.0419(15) 0.0048(12) 0.0160(15) 0.0121(15)
I3C 0.124(3) 0.065(2) 0.0558(19) 0.0064(16) -0.008(2) -0.019(2)
O701 0.067(5) 0.110(7) 0.105(7) -0.004(6) -0.009(5) 0.024(5)
C702 0.105(9) 0.162(11) 0.215(15) -0.067(11) 0.005(8) 0.025(7)
C703 0.112(9) 0.148(12) 0.204(14) -0.026(11) 0.025(9) 0.031(9)
C704 0.096(9) 0.125(11) 0.213(17) 0.015(11) 0.012(9) 0.040(8)
C705 0.074(7) 0.121(9) 0.126(12) 0.024(8) -0.002(7) 0.031(6)
O706 0.096(7) 0.086(6) 0.114(7) -0.016(5) 0.015(6) -0.033(5)
C707 0.44(4) 0.26(2) 0.128(10) 0.001(9) -0.016(11) -0.23(3)
C708 0.33(3) 0.191(18) 0.157(13) 0.015(12) -0.049(16) -0.17(2)
C709 0.19(2) 0.146(11) 0.116(11) -0.014(9) 0.020(12) -0.102(12)
C710 0.17(2) 0.151(12) 0.119(10) -0.003(8) 0.010(9) -0.089(13)
O711 0.104(7) 0.103(7) 0.088(6) 0.030(5) -0.007(5) 0.009(6)
C712 0.157(12) 0.40(4) 0.086(9) 0.060(12) 0.000(8) 0.125(17)
C713 0.144(15) 0.31(2) 0.080(8) 0.023(10) -0.005(9) 0.065(17)
C714 0.083(11) 0.223(19) 0.112(9) 0.030(9) 0.006(8) -0.006(10)
C715 0.128(11) 0.33(3) 0.121(10) 0.008(11) -0.007(8) 0.073(15)
O716 0.134(8) 0.138(8) 0.124(9) -0.018(7) -0.036(7) 0.037(7)
C717 0.174(11) 0.170(11) 0.249(19) -0.061(11) -0.001(10) 0.016(8)
C718 0.203(13) 0.182(11) 0.28(2) -0.035(10) 0.029(13) 0.038(9)
C719 0.185(12) 0.184(13) 0.246(18) -0.037(12) 0.018(11) 0.035(9)
C720 0.136(9) 0.178(12) 0.208(17) -0.028(11) -0.033(9) 0.037(8)
O721 0.090(7) 0.157(9) 0.123(8) -0.026(7) 0.009(6) -0.040(7)
C722 0.138(11) 0.230(17) 0.207(12) -0.049(11) 0.046(9) -0.055(11)
C723 0.138(10) 0.142(13) 0.171(13) 0.021(10) 0.003(8) -0.033(8)
C724 0.141(11) 0.183(12) 0.210(15) -0.036(11) -0.006(10) -0.044(10)
C725 0.156(12) 0.208(15) 0.176(11) -0.059(11) 0.018(10) -0.064(11)
O726 0.230(17) 0.164(12) 0.109(8) 0.015(8) -0.040(10) -0.059(12)
C727 0.48(5) 0.202(16) 0.176(15) -0.001(13) -0.10(2) 0.03(2)
C728 0.31(3) 0.187(16) 0.164(15) 0.038(13) -0.042(19) -0.052(18)
C729 0.28(3) 0.199(18) 0.138(13) 0.038(11) -0.050(15) -0.037(19)
C730 0.47(5) 0.192(16) 0.125(11) 0.010(11) -0.098(17) 0.006(19)
O731 0.145(10) 0.124(9) 0.161(11) -0.034(8) 0.052(8) -0.057(7)
C732 0.157(12) 0.133(10) 0.199(14) -0.056(10) 0.077(10) -0.059(9)
C733 0.170(12) 0.165(13) 0.211(15) -0.056(11) 0.087(10) -0.051(10)
C734 0.183(13) 0.179(14) 0.232(14) -0.072(11) 0.083(11) -0.049(11)
C735 0.191(13) 0.156(11) 0.229(14) -0.070(10) 0.080(11) -0.043(10)
O736 0.168(8) 0.164(8) 0.157(8) -0.010(6) 0.017(6) 0.034(7)
C737 0.246(13) 0.260(13) 0.239(12) 0.015(8) -0.005(8) -0.025(9)
C738 0.251(14) 0.243(12) 0.238(12) 0.008(8) 0.011(8) -0.011(9)
C739 0.241(13) 0.237(13) 0.221(11) 0.012(7) 0.006(7) -0.002(9)
C740 0.269(12) 0.265(14) 0.225(11) 0.001(8) -0.004(7) -0.018(9)
O741 0.051(5) 0.067(5) 0.074(5) -0.022(4) 0.008(4) -0.002(4)
C742 0.078(11) 0.173(14) 0.20(2) -0.118(15) -0.013(12) 0.011(10)
C743 0.088(9) 0.163(13) 0.23(2) -0.130(14) 0.004(10) -0.002(8)
C744 0.087(8) 0.109(11) 0.158(13) -0.072(11) -0.014(9) 0.016(8)
C745 0.083(9) 0.096(10) 0.131(13) -0.065(10) -0.013(9) 0.021(8)
O746 0.101(7) 0.118(8) 0.089(6) 0.017(6) 0.018(5) 0.038(6)
C747 0.155(14) 0.227(18) 0.157(14) -0.084(15) -0.057(12) 0.111(14)
C748 0.133(12) 0.137(12) 0.118(12) -0.021(10) -0.034(10) 0.039(10)
C749 0.168(12) 0.141(13) 0.150(16) -0.028(11) -0.037(11) 0.055(9)
C750 0.186(12) 0.202(14) 0.170(13) -0.057(12) -0.044(10) 0.071(10)
Ge1 0.0554(7) 0.0563(7) 0.0388(6) 0.0015(5) 0.0002(5) 0.0123(6)
Ge2 0.0650(8) 0.0467(6) 0.0442(6) -0.0050(5) 0.0064(5) 0.0006(5)
Ge3 0.0434(6) 0.0540(6) 0.0627(7) 0.0013(6) 0.0116(6) 0.0028(5)
Ge4 0.0459(7) 0.0683(7) 0.0406(6) -0.0018(5) 0.0080(5) 0.0007(5)
Ge5 0.0506(7) 0.0478(6) 0.0540(6) -0.0103(5) -0.0036(6) 0.0092(5)
Ge6 0.0571(7) 0.0482(6) 0.0483(6) 0.0096(5) -0.0030(6) -0.0041(5)
Ge7 0.0611(8) 0.0494(6) 0.0635(7) -0.0015(6) 0.0159(6) -0.0084(6)
Ge8 0.0448(6) 0.0636(7) 0.0511(7) 0.0075(6) 0.0038(5) 0.0110(5)
Ge9 0.0661(8) 0.0532(6) 0.0380(6) -0.0013(5) -0.0010(6) 0.0062(6)
Si1 0.0528(18) 0.0519(17) 0.0441(16) 0.0036(13) 0.0120(14) 0.0043(14)
Si2 0.0515(17) 0.0382(14) 0.0449(16) -0.0042(12) 0.0033(13) -0.0004(13)
Si3 0.071(2) 0.0472(16) 0.0422(16) 0.0056(13) -0.0008(15) -0.0091(15)
Si11 0.067(2) 0.0496(18) 0.094(3) 0.0072(18) 0.034(2) 0.0108(17)
Si12 0.070(2) 0.0555(19) 0.081(2) 0.0108(18) 0.0227(19) -0.0028(17)
Si13 0.074(3) 0.124(3) 0.0419(18) -0.011(2) 0.0075(18) 0.006(2)
Si21 0.056(2) 0.0503(17) 0.063(2) 0.0030(15) -0.0067(16) 0.0065(15)
Si22 0.079(2) 0.067(2) 0.058(2) -0.0090(17) 0.0287(18) -0.0007(18)
Si23 0.070(2) 0.0468(17) 0.076(2) -0.0122(16) -0.0087(18) -0.0093(16)
Si31 0.083(3) 0.185(6) 0.143(5) 0.099(5) -0.003(3) -0.049(4)
Si32 0.188(5) 0.054(2) 0.073(3) -0.0157(19) -0.043(3) 0.039(3)
Si33 0.103(3) 0.0542(18) 0.0371(16) 0.0055(14) -0.0080(17) -0.0126(18)
C111 0.070(9) 0.075(9) 0.130(13) -0.006(9) 0.038(9) 0.017(7)
C112 0.079(10) 0.110(12) 0.107(12) 0.022(10) 0.007(9) 0.046(9)
C113 0.107(13) 0.057(8) 0.175(18) -0.001(10) 0.043(13) 0.009(9)
C121 0.094(11) 0.060(8) 0.121(13) -0.001(8) -0.002(10) 0.003(8)
C122 0.137(16) 0.087(11) 0.103(12) 0.019(9) 0.058(12) -0.022(10)
C123 0.101(12) 0.079(10) 0.129(14) 0.006(10) -0.023(11) -0.018(9)
C131 0.131(15) 0.136(15) 0.064(9) 0.008(9) 0.027(9) 0.057(12)
C132 0.094(12) 0.133(14) 0.078(10) -0.001(10) -0.024(9) 0.032(11)
C133 0.132(17) 0.22(2) 0.053(9) -0.015(12) -0.021(10) -0.035(16)
C211 0.106(11) 0.063(8) 0.066(8) 0.022(7) -0.004(8) -0.007(8)
C212 0.090(12) 0.108(12) 0.132(14) -0.014(11) -0.027(11) 0.051(10)
C213 0.044(7) 0.083(9) 0.111(11) 0.003(8) 0.000(7) -0.010(7)
C221 0.130(15) 0.109(13) 0.134(15) -0.048(12) 0.083(13) -0.002(11)
C222 0.073(10) 0.135(15) 0.095(11) 0.013(10) 0.032(9) -0.003(10)
C223 0.130(14) 0.118(13) 0.062(9) 0.025(9) 0.034(9) 0.007(11)
C231 0.156(18) 0.051(8) 0.153(17) -0.048(10) 0.011(13) -0.004(9)
C232 0.120(14) 0.112(13) 0.120(13) 0.012(11) -0.062(12) -0.045(12)
C233 0.080(10) 0.075(9) 0.115(12) -0.001(8) -0.021(9) -0.016(8)
C311 0.089(14) 0.152(19) 0.24(3) -0.002(19) -0.044(16) -0.048(14)
C312 0.112(17) 0.18(2) 0.19(2) 0.018(19) 0.072(17) 0.041(16)
C313 0.25(2) 0.30(2) 0.25(2) 0.084(18) 0.011(18) -0.050(18)
C321 0.145(15) 0.175(16) 0.170(16) -0.057(14) -0.008(13) 0.028(13)
C322 0.131(14) 0.066(8) 0.089(10) -0.015(8) -0.003(10) -0.009(9)
C323 0.31(3) 0.064(10) 0.171(19) 0.012(12) -0.01(2) 0.014(16)
C331 0.19(2) 0.069(9) 0.073(10) -0.009(8) 0.018(12) 0.005(11)
C332 0.199(19) 0.067(8) 0.054(8) 0.007(7) -0.037(10) -0.024(11)
C333 0.079(10) 0.109(11) 0.061(8) 0.020(8) -0.024(7) -0.019(8)
Ge11 0.0449(7) 0.0509(6) 0.0712(8) -0.0010(6) 0.0002(6) -0.0003(5)
Ge12 0.0684(8) 0.0441(6) 0.0492(6) -0.0091(5) 0.0071(6) -0.0030(6)
Ge13 0.0542(7) 0.0575(7) 0.0455(6) 0.0004(5) 0.0121(6) -0.0131(6)
Ge14 0.0582(7) 0.0383(6) 0.0533(6) 0.0058(5) 0.0150(6) 0.0048(5)
Ge15 0.0505(7) 0.0430(6) 0.0565(7) -0.0112(5) 0.0128(5) -0.0087(5)
Ge16 0.0470(7) 0.0699(7) 0.0414(6) -0.0067(5) 0.0032(5) 0.0016(6)
Ge17 0.0693(8) 0.0447(6) 0.0411(6) -0.0014(5) 0.0113(6) -0.0053(6)
Ge18 0.0449(6) 0.0508(6) 0.0604(7) 0.0090(6) 0.0066(6) -0.0079(5)
Ge19 0.0625(8) 0.0397(6) 0.0588(7) 0.0019(5) -0.0036(6) 0.0028(5)
Si4 0.0545(18) 0.0357(14) 0.0480(16) 0.0021(12) 0.0021(14) 0.0014(13)
Si5 0.0517(17) 0.0383(14) 0.0449(16) -0.0009(12) -0.0016(14) 0.0004(13)
Si6 0.0479(18) 0.0532(17) 0.0466(17) 0.0031(13) 0.0078(14) -0.0062(14)
Si41 0.064(2) 0.072(2) 0.084(3) 0.010(2) -0.0111(19) 0.0105(19)
Si42 0.073(2) 0.0361(14) 0.0606(19) -0.0028(13) 0.0038(17) -0.0025(14)
Si43 0.074(2) 0.0473(17) 0.0570(19) 0.0111(15) 0.0168(17) 0.0057(16)
Si51 0.060(2) 0.0508(18) 0.079(2) -0.0036(16) 0.0216(18) -0.0091(16)
Si52 0.060(2) 0.0434(16) 0.074(2) -0.0129(15) 0.0170(17) 0.0010(15)
Si53 0.093(3) 0.083(3) 0.066(2) -0.009(2) -0.028(2) 0.015(2)
Si61 0.074(2) 0.080(2) 0.0468(18) -0.0166(17) 0.0051(17) -0.0019(19)
Si62 0.075(2) 0.069(2) 0.072(2) 0.0207(19) 0.005(2) -0.0035(18)
Si63 0.0439(18) 0.083(2) 0.063(2) 0.0017(18) -0.0006(16) -0.0061(17)
C411 0.17(2) 0.30(3) 0.19(2) -0.08(2) -0.099(19) 0.01(2)
C412 0.104(15) 0.111(14) 0.23(3) 0.090(16) -0.021(15) 0.019(12)
C413 0.058(9) 0.139(15) 0.123(13) 0.004(12) 0.009(9) 0.040(10)
C421 0.111(12) 0.051(7) 0.079(9) -0.005(6) 0.011(8) -0.013(7)
C422 0.101(11) 0.053(7) 0.065(8) 0.008(6) -0.013(7) -0.001(7)
C423 0.103(11) 0.054(7) 0.082(9) -0.018(7) 0.019(8) 0.007(7)
C431 0.136(14) 0.066(8) 0.079(9) 0.025(7) 0.027(9) 0.011(9)
C432 0.182(19) 0.069(9) 0.054(8) -0.013(7) 0.031(10) 0.000(10)
C433 0.068(9) 0.097(10) 0.089(10) 0.008(8) 0.021(8) -0.003(8)
C511 0.078(10) 0.075(9) 0.115(12) -0.020(9) 0.023(9) 0.013(8)
C512 0.163(18) 0.091(11) 0.122(14) -0.044(10) 0.070(13) -0.078(12)
C513 0.107(13) 0.105(12) 0.096(11) 0.050(10) 0.011(10) -0.009(10)
C521 0.095(11) 0.061(8) 0.087(10) -0.029(7) 0.025(8) -0.007(7)
C522 0.092(11) 0.061(8) 0.104(11) -0.020(8) -0.012(9) 0.030(7)
C523 0.079(10) 0.070(8) 0.129(13) -0.015(9) 0.057(9) -0.002(8)
C531 0.185(17) 0.186(17) 0.110(12) 0.024(12) -0.050(13) 0.037(14)
C532 0.146(17) 0.092(12) 0.142(16) -0.027(12) -0.079(14) 0.044(12)
C533 0.125(16) 0.097(12) 0.156(17) -0.047(12) -0.055(14) 0.014(11)
C611 0.093(11) 0.113(12) 0.070(9) -0.013(8) 0.020(8) 0.037(9)
C612 0.103(12) 0.139(14) 0.053(8) -0.035(9) 0.003(8) -0.004(11)
C613 0.137(15) 0.064(8) 0.099(11) -0.032(8) 0.025(10) 0.009(9)
C621 0.117(15) 0.128(15) 0.151(17) 0.049(14) 0.048(13) -0.014(12)
C622 0.134(15) 0.060(9) 0.141(15) 0.019(10) 0.012(12) 0.019(10)
C623 0.146(17) 0.162(18) 0.086(11) 0.064(12) -0.062(12) -0.008(14)
C631 0.072(10) 0.096(11) 0.152(16) 0.007(11) 0.024(10) 0.006(9)
C632 0.050(8) 0.147(15) 0.094(11) -0.048(11) 0.012(8) -0.004(9)
C633 0.099(12) 0.138(15) 0.074(10) 0.000(10) -0.023(9) -0.015(11)

loop_
_atom_type_symbol
_atom_type_description
_atom_type_scat_dispersion_real
_atom_type_scat_dispersion_imag
_atom_type_scat_source
C C 0.0033 0.0016 'International Tables Vol C Tables 4.2.6.8 and 6.1.1.4'
H H 0.0000 0.0000 'International Tables Vol C Tables 4.2.6.8 and 6.1.1.4'
Eu Eu -0.1578 3.6682 'International Tables Vol C Tables 4.2.6.8 and 6.1.1.4'
Ge Ge 0.1547 1.8001 'International Tables Vol C Tables 4.2.6.8 and 6.1.1.4'
I I -0.4742 1.8119 'International Tables Vol C Tables 4.2.6.8 and 6.1.1.4'
O O 0.0106 0.0060 'International Tables Vol C Tables 4.2.6.8 and 6.1.1.4'
Si Si 0.0817 0.0704 'International Tables Vol C Tables 4.2.6.8 and 6.1.1.4'

loop_
_geom_angle_atom_site_label_1
_geom_angle_atom_site_label_2
_geom_angle_atom_site_label_3
_geom_angle
_geom_angle_site_symmetry_1
_geom_angle_site_symmetry_3
_geom_angle_publ_flag
I1 Eu1A I2 55.05(5) 3_666 . ?
I1 Eu1A I3A 104.08(13) 3_666 . ?
I3A Eu1A I2 49.05(10) . . ?
O726 Eu1A I1 98.1(4) . 3_666 ?
O726 Eu1A I2 135.0(4) . . ?
O726 Eu1A I3A 136.3(4) . . ?
O726 Eu1A O731 68.3(5) . . ?
O726 Eu1A O741 77.6(4) . . ?
O726 Eu1A O746 146.3(5) . . ?
O731 Eu1A I1 85.9(3) . 3_666 ?
O731 Eu1A I2 73.8(3) . . ?
O731 Eu1A I3A 76.2(4) . . ?
O736 Eu1A I1 98.2(4) . 3_666 ?
O736 Eu1A I2 136.7(5) . . ?
O736 Eu1A I3A 135.6(4) . . ?
O736 Eu1A O726 75.8(6) . . ?
O736 Eu1A O731 144.1(6) . . ?
O736 Eu1A O741 80.1(4) . . ?
O736 Eu1A O746 70.6(5) . . ?
O741 Eu1A I1 175.7(3) . 3_666 ?
O741 Eu1A I2 128.7(3) . . ?
O741 Eu1A I3A 79.8(3) . . ?
O741 Eu1A O731 93.2(3) . . ?
O741 Eu1A O746 98.0(3) . . ?
O746 Eu1A I1 85.1(2) . 3_666 ?
O746 Eu1A I2 73.5(2) . . ?
O746 Eu1A I3A 73.6(3) . . ?
O746 Eu1A O731 145.2(4) . . ?
I2 Eu1B I1 80.57(14) . . ?
I2 Eu1B I3B 76.4(2) . . ?
I3B Eu1B I1 156.0(2) . . ?
O726 Eu1B I1 63.9(3) . . ?
O726 Eu1B I2 125.4(4) . . ?
O726 Eu1B I3B 136.7(4) . . ?
O731 Eu1B I1 83.1(3) . . ?
O731 Eu1B I2 78.0(3) . . ?
O731 Eu1B I3B 98.3(4) . . ?
O731 Eu1B O726 58.7(4) . . ?
O731 Eu1B O736 119.8(5) . . ?
O736 Eu1B I1 63.8(4) . . ?
O736 Eu1B I2 135.8(5) . . ?
O736 Eu1B I3B 132.0(3) . . ?
O736 Eu1B O726 61.7(5) . . ?
O741 Eu1B I1 127.0(4) . . ?
O741 Eu1B I2 149.3(5) . . ?
O741 Eu1B I3B 77.0(3) . . ?
O741 Eu1B O726 68.3(4) . . ?
O741 Eu1B O731 91.1(3) . . ?
O741 Eu1B O736 74.4(4) . . ?
O746 Eu1B I1 86.1(4) . . ?
O746 Eu1B I2 84.1(3) . . ?
O746 Eu1B I3B 85.1(4) . . ?
O746 Eu1B O726 129.5(6) . . ?
O746 Eu1B O731 160.4(4) . . ?
O746 Eu1B O736 68.8(5) . . ?
O746 Eu1B O741 108.4(4) . . ?
I2 Eu1C I1 79.40(14) . . ?
I3C Eu1C I1 154.1(2) . . ?
I3C Eu1C I2 75.1(2) . . ?
O726 Eu1C I1 66.8(4) . . ?
O726 Eu1C I2 136.5(4) . . ?
O726 Eu1C I3C 132.0(4) . . ?
O726 Eu1C O736 62.5(5) . . ?
O726 Eu1C O746 120.4(5) . . ?
O731 Eu1C I1 91.4(4) . . ?
O731 Eu1C I2 84.7(4) . . ?
O731 Eu1C I3C 81.7(5) . . ?
O731 Eu1C O726 70.1(5) . . ?
O731 Eu1C O736 131.5(6) . . ?
O731 Eu1C O741 107.5(4) . . ?
O731 Eu1C O746 158.5(4) . . ?
O736 Eu1C I1 61.2(3) . . ?
O736 Eu1C I2 123.3(4) . . ?
O736 Eu1C I3C 139.4(4) . . ?
O741 Eu1C I1 127.8(4) . . ?
O741 Eu1C I2 148.3(5) . . ?
O741 Eu1C I3C 77.9(3) . . ?
O741 Eu1C O726 74.8(4) . . ?
O741 Eu1C O736 70.4(4) . . ?
O741 Eu1C O746 93.7(3) . . ?
O746 Eu1C I1 77.7(3) . . ?
O746 Eu1C I2 75.1(3) . . ?
O746 Eu1C I3C 100.0(4) . . ?
O746 Eu1C O736 58.7(4) . . ?
I2 Eu2 I3B 72.05(5) . . ?
I2 Eu2 I3C 72.23(7) . . ?
I3A Eu2 I2 53.65(6) . . ?
I3A Eu2 I3B 20.08(7) . . ?
I3A Eu2 I3C 24.01(9) . . ?
I3C Eu2 I3B 25.05(10) . . ?
O701 Eu2 I2 72.8(2) . . ?
O701 Eu2 I3A 108.1(2) . . ?
O701 Eu2 I3B 126.0(2) . . ?
O701 Eu2 I3C 104.5(2) . . ?
O701 Eu2 O711 78.3(3) . . ?
O701 Eu2 O716 158.2(4) . . ?
O701 Eu2 O721 101.5(3) . . ?
O706 Eu2 I2 122.9(3) . . ?
O706 Eu2 I3A 89.2(2) . . ?
O706 Eu2 I3B 83.5(2) . . ?
O706 Eu2 I3C 65.3(2) . . ?
O706 Eu2 O701 82.6(3) . . ?
O706 Eu2 O711 86.9(3) . . ?
O706 Eu2 O716 83.7(4) . . ?
O706 Eu2 O721 162.6(4) . . ?
O711 Eu2 I2 134.0(2) . . ?
O711 Eu2 I3A 172.1(2) . . ?
O711 Eu2 I3B 152.1(2) . . ?
O711 Eu2 I3C 151.1(2) . . ?
O711 Eu2 O716 84.0(4) . . ?
O716 Eu2 I2 129.1(3) . . ?
O716 Eu2 I3A 88.6(3) . . ?
O716 Eu2 I3B 68.9(3) . . ?
O716 Eu2 I3C 85.0(3) . . ?
O721 Eu2 I2 74.2(3) . . ?
O721 Eu2 I3A 105.2(3) . . ?
O721 Eu2 I3B 106.7(3) . . ?
O721 Eu2 I3C 128.5(3) . . ?
O721 Eu2 O711 77.5(4) . . ?
O721 Eu2 O716 86.9(4) . . ?
Eu1A I1 Eu1B 145.46(12) 3_666 . ?
Eu1A I1 Eu1B 10.56(8) 3_666 3_666 ?
Eu1A I1 Eu1C 10.71(10) 3_666 3_666 ?
Eu1A I1 Eu1C 145.72(13) 3_666 . ?
Eu1B I1 Eu1B 155.40(8) . 3_666 ?
Eu1B I1 Eu1C 9.50(13) 3_666 3_666 ?
Eu1B I1 Eu1C 9.74(12) . . ?
Eu1B I1 Eu1C 153.4(2) . 3_666 ?
Eu1C I1 Eu1B 153.9(2) . 3_666 ?
Eu1C I1 Eu1C 155.60(8) . 3_666 ?
Eu1B I2 Eu1A 9.68(10) . . ?
Eu1B I2 Eu1C 10.09(15) . . ?
Eu1B I2 Eu2 106.80(19) . . ?
Eu1C I2 Eu1A 10.51(11) . . ?
Eu1C I2 Eu2 106.64(19) . . ?
Eu2 I2 Eu1A 115.52(11) . . ?
Eu2 I3A Eu1A 141.47(11) . . ?
Eu1B I3B Eu2 103.57(13) . . ?
Eu1C I3C Eu2 105.08(15) . . ?
C702 O701 Eu2 124.6(5) . . ?
C702 O701 C705 110.1 . . ?
C705 O701 Eu2 125.3(5) . . ?
O701 C702 H70A 110.5 . . ?
O701 C702 H70B 110.5 . . ?
O701 C702 C703 106.3 . . ?
H70A C702 H70B 108.7 . . ?
C703 C702 H70A 110.5 . . ?
C703 C702 H70B 110.5 . . ?
C702 C703 H70C 111.4 . . ?
C702 C703 H70D 111.4 . . ?
C702 C703 C704 101.8 . . ?
H70C C703 H70D 109.3 . . ?
C704 C703 H70C 111.4 . . ?
C704 C703 H70D 111.4 . . ?
C703 C704 H70E 111.4 . . ?
C703 C704 H70F 111.4 . . ?
H70E C704 H70F 109.3 . . ?
C705 C704 C703 101.7 . . ?
C705 C704 H70E 111.4 . . ?
C705 C704 H70F 111.4 . . ?
O701 C705 C704 106.3 . . ?
O701 C705 H70G 110.5 . . ?
O701 C705 H70H 110.5 . . ?
C704 C705 H70G 110.5 . . ?
C704 C705 H70H 110.5 . . ?
H70G C705 H70H 108.7 . . ?
C707 O706 Eu2 121.1(6) . . ?
C710 O706 Eu2 126.7(6) . . ?
C710 O706 C707 110.1 . . ?
O706 C707 H70I 110.5 . . ?
O706 C707 H70J 110.5 . . ?
O706 C707 C708 106.3 . . ?
H70I C707 H70J 108.7 . . ?
C708 C707 H70I 110.5 . . ?
C708 C707 H70J 110.5 . . ?
C707 C708 H70K 111.4 . . ?
C707 C708 H70L 111.4 . . ?
C707 C708 C709 101.8 . . ?
H70K C708 H70L 109.3 . . ?
C709 C708 H70K 111.4 . . ?
C709 C708 H70L 111.4 . . ?
C708 C709 H70M 111.4 . . ?
C708 C709 H70N 111.4 . . ?
H70M C709 H70N 109.3 . . ?
C710 C709 C708 101.8 . . ?
C710 C709 H70M 111.4 . . ?
C710 C709 H70N 111.4 . . ?
O706 C710 C709 106.2 . . ?
O706 C710 H71A 110.5 . . ?
O706 C710 H71B 110.5 . . ?
C709 C710 H71A 110.5 . . ?
C709 C710 H71B 110.5 . . ?
H71A C710 H71B 108.7 . . ?
C712 O711 Eu2 126.7(6) . . ?
C712 O711 C715 110.1 . . ?
C715 O711 Eu2 121.7(6) . . ?
O711 C712 H71C 110.5 . . ?
O711 C712 H71D 110.5 . . ?
O711 C712 C713 106.3 . . ?
H71C C712 H71D 108.7 . . ?
C713 C712 H71C 110.5 . . ?
C713 C712 H71D 110.5 . . ?
C712 C713 H71E 111.4 . . ?
C712 C713 H71F 111.4 . . ?
C712 C713 C714 101.7 . . ?
H71E C713 H71F 109.3 . . ?
C714 C713 H71E 111.4 . . ?
C714 C713 H71F 111.4 . . ?
C713 C714 H71G 111.4 . . ?
C713 C714 H71H 111.4 . . ?
H71G C714 H71H 109.3 . . ?
C715 C714 C713 101.8 . . ?
C715 C714 H71G 111.4 . . ?
C715 C714 H71H 111.4 . . ?
O711 C715 C714 106.2 . . ?
O711 C715 H71I 110.5 . . ?
O711 C715 H71J 110.5 . . ?
C714 C715 H71I 110.5 . . ?
C714 C715 H71J 110.5 . . ?
H71I C715 H71J 108.7 . . ?
C717 O716 Eu2 119.0(8) . . ?
C720 O716 Eu2 127.9(8) . . ?
C720 O716 C717 110.0 . . ?
O716 C717 H71K 110.5 . . ?
O716 C717 H71L 110.5 . . ?
O716 C717 C718 106.2 . . ?
H71K C717 H71L 108.7 . . ?
C718 C717 H71K 110.5 . . ?
C718 C717 H71L 110.5 . . ?
C717 C718 H71M 111.4 . . ?
C717 C718 H71N 111.4 . . ?
C717 C718 C719 101.8 . . ?
H71M C718 H71N 109.3 . . ?
C719 C718 H71M 111.4 . . ?
C719 C718 H71N 111.4 . . ?
C718 C719 H71O 111.4 . . ?
C718 C719 H71P 111.4 . . ?
H71O C719 H71P 109.3 . . ?
C720 C719 C718 101.7 . . ?
C720 C719 H71O 111.4 . . ?
C720 C719 H71P 111.4 . . ?
O716 C720 C719 106.4 . . ?
O716 C720 H72A 110.5 . . ?
O716 C720 H72B 110.5 . . ?
C719 C720 H72A 110.5 . . ?
C719 C720 H72B 110.5 . . ?
H72A C720 H72B 108.6 . . ?
C722 O721 Eu2 120.8(7) . . ?
C725 O721 Eu2 128.2(7) . . ?
C725 O721 C722 110.0 . . ?
O721 C722 H72C 110.5 . . ?
O721 C722 H72D 110.5 . . ?
O721 C722 C723 106.3 . . ?
H72C C722 H72D 108.7 . . ?
C723 C722 H72C 110.5 . . ?
C723 C722 H72D 110.5 . . ?
C722 C723 H72E 111.4 . . ?
C722 C723 H72F 111.4 . . ?
C722 C723 C724 101.8 . . ?
H72E C723 H72F 109.3 . . ?
C724 C723 H72E 111.4 . . ?
C724 C723 H72F 111.4 . . ?
C723 C724 H72G 111.4 . . ?
C723 C724 H72H 111.4 . . ?
H72G C724 H72H 109.3 . . ?
C725 C724 C723 101.8 . . ?
C725 C724 H72G 111.4 . . ?
C725 C724 H72H 111.4 . . ?
O721 C725 C724 106.3 . . ?
O721 C725 H72I 110.5 . . ?
O721 C725 H72J 110.5 . . ?
C724 C725 H72I 110.5 . . ?
C724 C725 H72J 110.5 . . ?
H72I C725 H72J 108.7 . . ?
Eu1A O726 Eu1B 6.3(2) . . ?
Eu1A O726 Eu1C 14.03(11) . . ?
Eu1C O726 Eu1B 9.3(2) . . ?
C727 O726 Eu1A 104.6(9) . . ?
C727 O726 Eu1B 109.6(8) . . ?
C727 O726 Eu1C 109.2(9) . . ?
C730 O726 Eu1A 140.7(9) . . ?
C730 O726 Eu1B 137.7(8) . . ?
C730 O726 Eu1C 140.4(9) . . ?
C730 O726 C727 110.0 . . ?
O726 C727 H72K 110.5 . . ?
O726 C727 H72L 110.5 . . ?
O726 C727 C728 106.3 . . ?
H72K C727 H72L 108.7 . . ?
C728 C727 H72K 110.5 . . ?
C728 C727 H72L 110.5 . . ?
C727 C728 H72M 111.4 . . ?
C727 C728 H72N 111.4 . . ?
C727 C728 C729 101.7 . . ?
H72M C728 H72N 109.3 . . ?
C729 C728 H72M 111.4 . . ?
C729 C728 H72N 111.4 . . ?
C728 C729 H72O 111.4 . . ?
C728 C729 H72P 111.4 . . ?
H72O C729 H72P 109.3 . . ?
C730 C729 C728 101.8 . . ?
C730 C729 H72O 111.4 . . ?
C730 C729 H72P 111.4 . . ?
O726 C730 C729 106.3 . . ?
O726 C730 H73A 110.5 . . ?
O726 C730 H73B 110.5 . . ?
C729 C730 H73A 110.5 . . ?
C729 C730 H73B 110.5 . . ?
H73A C730 H73B 108.7 . . ?
Eu1A O731 Eu1B 13.70(15) . . ?
Eu1C O731 Eu1A 12.8(3) . . ?
Eu1C O731 Eu1B 3.4(3) . . ?
C732 O731 Eu1A 126.0(7) . . ?
C732 O731 Eu1B 119.1(8) . . ?
C732 O731 Eu1C 117.2(8) . . ?
C735 O731 Eu1A 121.9(7) . . ?
C735 O731 Eu1B 122.8(7) . . ?
C735 O731 Eu1C 125.9(8) . . ?
C735 O731 C732 110.0 . . ?
O731 C732 H73C 110.5 . . ?
O731 C732 H73D 110.5 . . ?
O731 C732 C733 106.3 . . ?
H73C C732 H73D 108.7 . . ?
C733 C732 H73C 110.5 . . ?
C733 C732 H73D 110.5 . . ?
C732 C733 H73E 111.4 . . ?
C732 C733 H73F 111.4 . . ?
C732 C733 C734 101.7 . . ?
H73E C733 H73F 109.3 . . ?
C734 C733 H73E 111.4 . . ?
C734 C733 H73F 111.4 . . ?
C733 C734 H73G 111.4 . . ?
C733 C734 H73H 111.4 . . ?
H73G C734 H73H 109.3 . . ?
C735 C734 C733 101.8 . . ?
C735 C734 H73G 111.4 . . ?
C735 C734 H73H 111.4 . . ?
O731 C735 C734 106.3 . . ?
O731 C735 H73I 110.5 . . ?
O731 C735 H73J 110.5 . . ?
C734 C735 H73I 110.5 . . ?
C734 C735 H73J 110.5 . . ?
H73I C735 H73J 108.7 . . ?
Eu1A O736 Eu1B 12.15(13) . . ?
Eu1A O736 Eu1C 5.83(17) . . ?
Eu1B O736 Eu1C 10.1(2) . . ?
C737 O736 Eu1A 120.7(11) . . ?
C737 O736 Eu1B 117.0(11) . . ?
C737 O736 Eu1C 124.5(11) . . ?
C740 O736 Eu1A 122.9(11) . . ?
C740 O736 Eu1B 131.0(11) . . ?
C740 O736 Eu1C 121.6(11) . . ?
C740 O736 C737 110.1 . . ?
O736 C737 H73K 110.5 . . ?
O736 C737 H73L 110.5 . . ?
O736 C737 C738 106.2 . . ?
H73K C737 H73L 108.7 . . ?
C738 C737 H73K 110.5 . . ?
C738 C737 H73L 110.5 . . ?
C737 C738 H73M 111.4 . . ?
C737 C738 H73N 111.4 . . ?
C737 C738 C739 101.8 . . ?
H73M C738 H73N 109.3 . . ?
C739 C738 H73M 111.4 . . ?
C739 C738 H73N 111.4 . . ?
C738 C739 H73O 111.4 . . ?
C738 C739 H73P 111.4 . . ?
H73O C739 H73P 109.3 . . ?
C740 C739 C738 101.7 . . ?
C740 C739 H73O 111.4 . . ?
C740 C739 H73P 111.4 . . ?
O736 C740 C739 106.3 . . ?
O736 C740 H74A 110.5 . . ?
O736 C740 H74B 110.5 . . ?
C739 C740 H74A 110.5 . . ?
C739 C740 H74B 110.5 . . ?
H74A C740 H74B 108.7 . . ?
Eu1B O741 Eu1A 14.90(13) . . ?
Eu1C O741 Eu1A 15.43(16) . . ?
Eu1C O741 Eu1B 13.25(19) . . ?
C742 O741 Eu1A 124.1(4) . . ?
C742 O741 Eu1B 129.4(5) . . ?
C742 O741 Eu1C 116.3(5) . . ?
C742 O741 C745 110.1 . . ?
C745 O741 Eu1A 125.8(4) . . ?
C745 O741 Eu1B 117.8(5) . . ?
C745 O741 Eu1C 130.7(5) . . ?
O741 C742 H74C 110.5 . . ?
O741 C742 H74D 110.5 . . ?
O741 C742 C743 106.3 . . ?
H74C C742 H74D 108.7 . . ?
C743 C742 H74C 110.5 . . ?
C743 C742 H74D 110.5 . . ?
C742 C743 H74E 111.4 . . ?
C742 C743 H74F 111.4 . . ?
C742 C743 C744 101.7 . . ?
H74E C743 H74F 109.3 . . ?
C744 C743 H74E 111.4 . . ?
C744 C743 H74F 111.4 . . ?
C743 C744 H74G 111.4 . . ?
C743 C744 H74H 111.4 . . ?
H74G C744 H74H 109.3 . . ?
C745 C744 C743 101.8 . . ?
C745 C744 H74G 111.4 . . ?
C745 C744 H74H 111.4 . . ?
O741 C745 C744 106.2 . . ?
O741 C745 H74I 110.5 . . ?
O741 C745 H74J 110.5 . . ?
C744 C745 H74I 110.5 . . ?
C744 C745 H74J 110.5 . . ?
H74I C745 H74J 108.7 . . ?
Eu1A O746 Eu1C 13.3(2) . . ?
Eu1B O746 Eu1A 13.9(2) . . ?
Eu1B O746 Eu1C 1.5(3) . . ?
C747 O746 Eu1A 127.3(6) . . ?
C747 O746 Eu1B 123.1(7) . . ?
C747 O746 Eu1C 124.6(6) . . ?
C747 O746 C750 110.2 . . ?
C750 O746 Eu1A 121.3(6) . . ?
C750 O746 Eu1B 120.1(7) . . ?
C750 O746 Eu1C 118.8(6) . . ?
O746 C747 H74K 110.5 . . ?
O746 C747 H74L 110.5 . . ?
O746 C747 C748 106.2 . . ?
H74K C747 H74L 108.7 . . ?
C748 C747 H74K 110.5 . . ?
C748 C747 H74L 110.5 . . ?
C747 C748 H74M 111.4 . . ?
C747 C748 H74N 111.4 . . ?
C747 C748 C749 101.8 . . ?
H74M C748 H74N 109.3 . . ?
C749 C748 H74M 111.4 . . ?
C749 C748 H74N 111.4 . . ?
C748 C749 H74O 111.4 . . ?
C748 C749 H74P 111.4 . . ?
H74O C749 H74P 109.3 . . ?
C750 C749 C748 101.8 . . ?
C750 C749 H74O 111.4 . . ?
C750 C749 H74P 111.4 . . ?
O746 C750 C749 106.2 . . ?
O746 C750 H75A 110.5 . . ?
O746 C750 H75B 110.5 . . ?
C749 C750 H75A 110.5 . . ?
C749 C750 H75B 110.5 . . ?
H75A C750 H75B 108.7 . . ?
Ge3 Ge1 Ge2 59.95(4) . . ?
Ge4 Ge1 Ge2 58.33(5) . . ?
Ge4 Ge1 Ge3 100.35(5) . . ?
Ge4 Ge1 Ge5 89.71(5) . . ?
Ge5 Ge1 Ge2 100.33(5) . . ?
Ge5 Ge1 Ge3 58.30(4) . . ?
Ge3 Ge2 Ge1 59.87(4) . . ?
Ge4 Ge2 Ge1 57.72(5) . . ?
Ge4 Ge2 Ge3 99.86(5) . . ?
Ge6 Ge2 Ge1 101.62(5) . . ?
Ge6 Ge2 Ge3 58.28(5) . . ?
Ge6 Ge2 Ge4 91.73(5) . . ?
Ge1 Ge3 Ge2 60.18(4) . . ?
Ge5 Ge3 Ge1 57.99(4) . . ?
Ge5 Ge3 Ge2 100.28(5) . . ?
Ge5 Ge3 Ge6 91.83(5) . . ?
Ge6 Ge3 Ge1 101.61(5) . . ?
Ge6 Ge3 Ge2 57.96(4) . . ?
Ge1 Ge4 Ge2 63.95(5) . . ?
Ge1 Ge4 Ge7 86.61(5) . . ?
Ge1 Ge4 Ge8 118.09(6) . . ?
Ge2 Ge4 Ge8 83.39(5) . . ?
Ge7 Ge4 Ge2 117.88(6) . . ?
Ge7 Ge4 Ge8 63.43(5) . . ?
Si1 Ge4 Ge1 123.16(10) . . ?
Si1 Ge4 Ge2 117.46(10) . . ?
Si1 Ge4 Ge7 124.35(10) . . ?
Si1 Ge4 Ge8 118.41(10) . . ?
Ge1 Ge5 Ge3 63.71(5) . . ?
Ge1 Ge5 Ge7 86.36(5) . . ?
Ge1 Ge5 Ge9 117.89(5) . . ?
Ge3 Ge5 Ge9 83.31(5) . . ?
Ge7 Ge5 Ge3 117.64(5) . . ?
Ge7 Ge5 Ge9 63.60(5) . . ?
Si2 Ge5 Ge1 123.54(9) . . ?
Si2 Ge5 Ge3 116.86(9) . . ?
Si2 Ge5 Ge7 125.16(9) . . ?
Si2 Ge5 Ge9 118.10(9) . . ?
Ge2 Ge6 Ge3 63.76(5) . . ?
Ge2 Ge6 Ge8 83.90(5) . . ?
Ge2 Ge6 Ge9 116.79(5) . . ?
Ge8 Ge6 Ge3 116.62(6) . . ?
Ge9 Ge6 Ge3 83.49(5) . . ?
Ge9 Ge6 Ge8 63.94(5) . . ?
Si3 Ge6 Ge2 121.00(9) . . ?
Si3 Ge6 Ge3 122.10(10) . . ?
Si3 Ge6 Ge8 121.28(10) . . ?
Si3 Ge6 Ge9 122.22(9) . . ?
Ge4 Ge7 Ge5 89.46(5) . . ?
Ge4 Ge7 Ge8 58.65(5) . . ?
Ge4 Ge7 Ge9 100.54(5) . . ?
Ge5 Ge7 Ge8 100.67(5) . . ?
Ge5 Ge7 Ge9 58.34(5) . . ?
Ge8 Ge7 Ge9 60.27(4) . . ?
Ge4 Ge8 Ge7 57.92(5) . . ?
Ge4 Ge8 Ge9 99.84(5) . . ?
Ge6 Ge8 Ge4 91.42(5) . . ?
Ge6 Ge8 Ge7 101.52(5) . . ?
Ge6 Ge8 Ge9 58.02(4) . . ?
Ge7 Ge8 Ge9 60.00(4) . . ?
Ge5 Ge9 Ge7 58.06(5) . . ?
Ge5 Ge9 Ge8 100.07(5) . . ?
Ge6 Ge9 Ge5 91.78(5) . . ?
Ge6 Ge9 Ge7 101.35(5) . . ?
Ge6 Ge9 Ge8 58.05(5) . . ?
Ge7 Ge9 Ge8 59.73(4) . . ?
Si11 Si1 Ge4 106.14(15) . . ?
Si12 Si1 Ge4 106.33(15) . . ?
Si12 Si1 Si11 114.44(19) . . ?
Si12 Si1 Si13 109.16(19) . . ?
Si13 Si1 Ge4 109.06(16) . . ?
Si13 Si1 Si11 111.4(2) . . ?
Si21 Si2 Ge5 106.90(14) . . ?
Si21 Si2 Si22 111.33(19) . . ?
Si21 Si2 Si23 111.83(17) . . ?
Si22 Si2 Ge5 107.50(14) . . ?
Si23 Si2 Ge5 106.65(15) . . ?
Si23 Si2 Si22 112.27(17) . . ?
Ge6 Si3 Si31 105.65(19) . . ?
Si32 Si3 Ge6 108.65(17) . . ?
Si32 Si3 Si31 113.3(3) . . ?
Si32 Si3 Si33 111.1(2) . . ?
Si33 Si3 Ge6 107.54(15) . . ?
Si33 Si3 Si31 110.3(2) . . ?
C111 Si11 Si1 112.4(5) . . ?
C111 Si11 C112 107.9(7) . . ?
C112 Si11 Si1 111.8(5) . . ?
C113 Si11 Si1 109.1(6) . . ?
C113 Si11 C111 108.4(8) . . ?
C113 Si11 C112 107.1(9) . . ?
C121 Si12 Si1 111.7(5) . . ?
C121 Si12 C122 109.1(8) . . ?
C121 Si12 C123 105.0(8) . . ?
C122 Si12 Si1 111.2(5) . . ?
C123 Si12 Si1 110.1(5) . . ?
C123 Si12 C122 109.6(9) . . ?
C131 Si13 Si1 112.9(6) . . ?
C131 Si13 C132 107.6(8) . . ?
C132 Si13 Si1 109.4(5) . . ?
C133 Si13 Si1 110.4(6) . . ?
C133 Si13 C131 104.1(9) . . ?
C133 Si13 C132 112.4(10) . . ?
C211 Si21 Si2 110.8(5) . . ?
C211 Si21 C212 108.6(8) . . ?
C211 Si21 C213 106.3(6) . . ?
C212 Si21 Si2 110.7(6) . . ?
C213 Si21 Si2 110.2(5) . . ?
C213 Si21 C212 110.2(7) . . ?
C221 Si22 Si2 109.3(6) . . ?
C222 Si22 Si2 109.7(5) . . ?
C222 Si22 C221 108.5(8) . . ?
C223 Si22 Si2 111.1(5) . . ?
C223 Si22 C221 110.5(9) . . ?
C223 Si22 C222 107.7(8) . . ?
C231 Si23 Si2 109.5(6) . . ?
C232 Si23 Si2 109.4(5) . . ?
C232 Si23 C231 108.3(9) . . ?
C233 Si23 Si2 112.3(5) . . ?
C233 Si23 C231 106.4(8) . . ?
C233 Si23 C232 110.9(8) . . ?
C311 Si31 Si3 110.3(8) . . ?
C311 Si31 C312 106.6(12) . . ?
C311 Si31 C313 112.7(14) . . ?
C312 Si31 Si3 112.6(8) . . ?
C312 Si31 C313 111.1(15) . . ?
C313 Si31 Si3 103.7(12) . . ?
C321 Si32 Si3 108.7(7) . . ?
C322 Si32 Si3 112.5(6) . . ?
C322 Si32 C321 110.8(9) . . ?
C322 Si32 C323 101.2(10) . . ?
C323 Si32 Si3 107.4(8) . . ?
C323 Si32 C321 116.0(12) . . ?
C331 Si33 Si3 112.0(7) . . ?
C331 Si33 C332 108.2(7) . . ?
C332 Si33 Si3 109.1(5) . . ?
C333 Si33 Si3 111.9(4) . . ?
C333 Si33 C331 105.5(8) . . ?
C333 Si33 C332 110.1(8) . . ?
Si11 C111 H11A 109.5 . . ?
Si11 C111 H11B 109.5 . . ?
Si11 C111 H11C 109.5 . . ?
H11A C111 H11B 109.5 . . ?
H11A C111 H11C 109.5 . . ?
H11B C111 H11C 109.5 . . ?
Si11 C112 H11D 109.5 . . ?
Si11 C112 H11E 109.5 . . ?
Si11 C112 H11F 109.5 . . ?
H11D C112 H11E 109.5 . . ?
H11D C112 H11F 109.5 . . ?
H11E C112 H11F 109.5 . . ?
Si11 C113 H11G 109.5 . . ?
Si11 C113 H11H 109.5 . . ?
Si11 C113 H11I 109.5 . . ?
H11G C113 H11H 109.5 . . ?
H11G C113 H11I 109.5 . . ?
H11H C113 H11I 109.5 . . ?
Si12 C121 H12A 109.5 . . ?
Si12 C121 H12B 109.5 . . ?
Si12 C121 H12C 109.5 . . ?
H12A C121 H12B 109.5 . . ?
H12A C121 H12C 109.5 . . ?
H12B C121 H12C 109.5 . . ?
Si12 C122 H12D 109.5 . . ?
Si12 C122 H12E 109.5 . . ?
Si12 C122 H12F 109.5 . . ?
H12D C122 H12E 109.5 . . ?
H12D C122 H12F 109.5 . . ?
H12E C122 H12F 109.5 . . ?
Si12 C123 H12G 109.5 . . ?
Si12 C123 H12H 109.5 . . ?
Si12 C123 H12I 109.5 . . ?
H12G C123 H12H 109.5 . . ?
H12G C123 H12I 109.5 . . ?
H12H C123 H12I 109.5 . . ?
Si13 C131 H13A 109.5 . . ?
Si13 C131 H13B 109.5 . . ?
Si13 C131 H13C 109.5 . . ?
H13A C131 H13B 109.5 . . ?
H13A C131 H13C 109.5 . . ?
H13B C131 H13C 109.5 . . ?
Si13 C132 H13D 109.5 . . ?
Si13 C132 H13E 109.5 . . ?
Si13 C132 H13F 109.5 . . ?
H13D C132 H13E 109.5 . . ?
H13D C132 H13F 109.5 . . ?
H13E C132 H13F 109.5 . . ?
Si13 C133 H13G 109.5 . . ?
Si13 C133 H13H 109.5 . . ?
Si13 C133 H13I 109.5 . . ?
H13G C133 H13H 109.5 . . ?
H13G C133 H13I 109.5 . . ?
H13H C133 H13I 109.5 . . ?
Si21 C211 H21A 109.5 . . ?
Si21 C211 H21B 109.5 . . ?
Si21 C211 H21C 109.5 . . ?
H21A C211 H21B 109.5 . . ?
H21A C211 H21C 109.5 . . ?
H21B C211 H21C 109.5 . . ?
Si21 C212 H21D 109.5 . . ?
Si21 C212 H21E 109.5 . . ?
Si21 C212 H21F 109.5 . . ?
H21D C212 H21E 109.5 . . ?
H21D C212 H21F 109.5 . . ?
H21E C212 H21F 109.5 . . ?
Si21 C213 H21G 109.5 . . ?
Si21 C213 H21H 109.5 . . ?
Si21 C213 H21I 109.5 . . ?
H21G C213 H21H 109.5 . . ?
H21G C213 H21I 109.5 . . ?
H21H C213 H21I 109.5 . . ?
Si22 C221 H22A 109.5 . . ?
Si22 C221 H22B 109.5 . . ?
Si22 C221 H22C 109.5 . . ?
H22A C221 H22B 109.5 . . ?
H22A C221 H22C 109.5 . . ?
H22B C221 H22C 109.5 . . ?
Si22 C222 H22D 109.5 . . ?
Si22 C222 H22E 109.5 . . ?
Si22 C222 H22F 109.5 . . ?
H22D C222 H22E 109.5 . . ?
H22D C222 H22F 109.5 . . ?
H22E C222 H22F 109.5 . . ?
Si22 C223 H22G 109.5 . . ?
Si22 C223 H22H 109.5 . . ?
Si22 C223 H22I 109.5 . . ?
H22G C223 H22H 109.5 . . ?
H22G C223 H22I 109.5 . . ?
H22H C223 H22I 109.5 . . ?
Si23 C231 H23A 109.5 . . ?
Si23 C231 H23B 109.5 . . ?
Si23 C231 H23C 109.5 . . ?
H23A C231 H23B 109.5 . . ?
H23A C231 H23C 109.5 . . ?
H23B C231 H23C 109.5 . . ?
Si23 C232 H23D 109.5 . . ?
Si23 C232 H23E 109.5 . . ?
Si23 C232 H23F 109.5 . . ?
H23D C232 H23E 109.5 . . ?
H23D C232 H23F 109.5 . . ?
H23E C232 H23F 109.5 . . ?
Si23 C233 H23G 109.5 . . ?
Si23 C233 H23H 109.5 . . ?
Si23 C233 H23I 109.5 . . ?
H23G C233 H23H 109.5 . . ?
H23G C233 H23I 109.5 . . ?
H23H C233 H23I 109.5 . . ?
Si31 C311 H31A 109.5 . . ?
Si31 C311 H31B 109.5 . . ?
Si31 C311 H31C 109.5 . . ?
H31A C311 H31B 109.5 . . ?
H31A C311 H31C 109.5 . . ?
H31B C311 H31C 109.5 . . ?
Si31 C312 H31D 109.5 . . ?
Si31 C312 H31E 109.5 . . ?
Si31 C312 H31F 109.5 . . ?
H31D C312 H31E 109.5 . . ?
H31D C312 H31F 109.5 . . ?
H31E C312 H31F 109.5 . . ?
Si31 C313 H31G 109.5 . . ?
Si31 C313 H31H 109.5 . . ?
Si31 C313 H31I 109.5 . . ?
H31G C313 H31H 109.5 . . ?
H31G C313 H31I 109.5 . . ?
H31H C313 H31I 109.5 . . ?
Si32 C321 H32A 109.5 . . ?
Si32 C321 H32B 109.5 . . ?
Si32 C321 H32C 109.5 . . ?
H32A C321 H32B 109.5 . . ?
H32A C321 H32C 109.5 . . ?
H32B C321 H32C 109.5 . . ?
Si32 C322 H32D 109.5 . . ?
Si32 C322 H32E 109.5 . . ?
Si32 C322 H32F 109.5 . . ?
H32D C322 H32E 109.5 . . ?
H32D C322 H32F 109.5 . . ?
H32E C322 H32F 109.5 . . ?
Si32 C323 H32G 109.5 . . ?
Si32 C323 H32H 109.5 . . ?
Si32 C323 H32I 109.5 . . ?
H32G C323 H32H 109.5 . . ?
H32G C323 H32I 109.5 . . ?
H32H C323 H32I 109.5 . . ?
Si33 C331 H33A 109.5 . . ?
Si33 C331 H33B 109.5 . . ?
Si33 C331 H33C 109.5 . . ?
H33A C331 H33B 109.5 . . ?
H33A C331 H33C 109.5 . . ?
H33B C331 H33C 109.5 . . ?
Si33 C332 H33D 109.5 . . ?
Si33 C332 H33E 109.5 . . ?
Si33 C332 H33F 109.5 . . ?
H33D C332 H33E 109.5 . . ?
H33D C332 H33F 109.5 . . ?
H33E C332 H33F 109.5 . . ?
Si33 C333 H33G 109.5 . . ?
Si33 C333 H33H 109.5 . . ?
Si33 C333 H33I 109.5 . . ?
H33G C333 H33H 109.5 . . ?
H33G C333 H33I 109.5 . . ?
H33H C333 H33I 109.5 . . ?
Ge12 Ge11 Ge13 59.88(5) . . ?
Ge14 Ge11 Ge12 58.41(4) . . ?
Ge14 Ge11 Ge13 100.64(5) . . ?
Ge15 Ge11 Ge12 100.36(6) . . ?
Ge15 Ge11 Ge13 58.16(4) . . ?
Ge15 Ge11 Ge14 90.35(5) . . ?
Ge11 Ge12 Ge13 60.40(5) . . ?
Ge14 Ge12 Ge11 58.36(5) . . ?
Ge14 Ge12 Ge13 100.98(5) . . ?
Ge14 Ge12 Ge16 91.34(5) . . ?
Ge16 Ge12 Ge11 101.49(5) . . ?
Ge16 Ge12 Ge13 58.34(5) . . ?
Ge12 Ge13 Ge11 59.72(4) . . ?
Ge15 Ge13 Ge11 58.07(4) . . ?
Ge15 Ge13 Ge12 100.18(5) . . ?
Ge15 Ge13 Ge16 91.06(5) . . ?
Ge16 Ge13 Ge11 101.03(5) . . ?
Ge16 Ge13 Ge12 58.38(5) . . ?
Ge11 Ge14 Ge12 63.23(5) . . ?
Ge17 Ge14 Ge11 85.04(5) . . ?
Ge17 Ge14 Ge12 117.36(5) . . ?
Ge17 Ge14 Ge18 64.12(5) . . ?
Ge18 Ge14 Ge11 117.49(5) . . ?
Ge18 Ge14 Ge12 83.95(6) . . ?
Si4 Ge14 Ge11 126.63(9) . . ?
Si4 Ge14 Ge12 115.36(9) . . ?
Si4 Ge14 Ge17 126.68(9) . . ?
Si4 Ge14 Ge18 115.14(9) . . ?
Ge11 Ge15 Ge13 63.77(5) . . ?
Ge11 Ge15 Ge19 117.80(6) . . ?
Ge13 Ge15 Ge19 84.01(5) . . ?
Ge17 Ge15 Ge11 85.10(5) . . ?
Ge17 Ge15 Ge13 117.89(5) . . ?
Ge17 Ge15 Ge19 64.28(5) . . ?
Si5 Ge15 Ge11 121.15(9) . . ?
Si5 Ge15 Ge13 123.93(9) . . ?
Si5 Ge15 Ge17 118.18(9) . . ?
Si5 Ge15 Ge19 121.01(9) . . ?
Ge13 Ge16 Ge12 63.28(5) . . ?
Ge18 Ge16 Ge12 83.97(5) . . ?
Ge18 Ge16 Ge13 117.05(6) . . ?
Ge19 Ge16 Ge12 116.95(6) . . ?
Ge19 Ge16 Ge13 84.21(5) . . ?
Ge19 Ge16 Ge18 64.13(5) . . ?
Si6 Ge16 Ge12 120.67(9) . . ?
Si6 Ge16 Ge13 121.02(9) . . ?
Si6 Ge16 Ge18 121.92(9) . . ?
Si6 Ge16 Ge19 122.38(9) . . ?
Ge14 Ge17 Ge15 90.74(5) . . ?
Ge14 Ge17 Ge18 58.01(5) . . ?
Ge14 Ge17 Ge19 100.49(5) . . ?
Ge15 Ge17 Ge18 100.28(5) . . ?
Ge15 Ge17 Ge19 58.04(5) . . ?
Ge18 Ge17 Ge19 59.83(4) . . ?
Ge14 Ge18 Ge17 57.87(4) . . ?
Ge14 Ge18 Ge19 100.70(5) . . ?
Ge16 Ge18 Ge14 91.81(5) . . ?
Ge16 Ge18 Ge17 101.10(5) . . ?
Ge16 Ge18 Ge19 57.87(4) . . ?
Ge19 Ge18 Ge17 60.25(4) . . ?
Ge15 Ge19 Ge17 57.69(5) . . ?
Ge15 Ge19 Ge18 100.10(5) . . ?
Ge16 Ge19 Ge15 91.41(5) . . ?
Ge16 Ge19 Ge17 100.95(5) . . ?
Ge16 Ge19 Ge18 58.00(4) . . ?
Ge18 Ge19 Ge17 59.92(4) . . ?
Si41 Si4 Ge14 108.46(16) . . ?
Si41 Si4 Si42 111.14(17) . . ?
Si42 Si4 Ge14 107.22(14) . . ?
Si43 Si4 Ge14 108.63(13) . . ?
Si43 Si4 Si41 112.25(18) . . ?
Si43 Si4 Si42 108.99(17) . . ?
Si51 Si5 Ge15 107.31(14) . . ?
Si51 Si5 Si52 109.46(16) . . ?
Si51 Si5 Si53 111.2(2) . . ?
Si52 Si5 Ge15 107.48(15) . . ?
Si53 Si5 Ge15 108.62(16) . . ?
Si53 Si5 Si52 112.55(18) . . ?
Si61 Si6 Ge16 107.49(16) . . ?
Si61 Si6 Si62 112.10(18) . . ?
Si62 Si6 Ge16 108.23(16) . . ?
Si63 Si6 Ge16 106.17(14) . . ?
Si63 Si6 Si61 110.98(18) . . ?
Si63 Si6 Si62 111.56(19) . . ?
C411 Si41 Si4 106.8(9) . . ?
C412 Si41 Si4 108.9(6) . . ?
C412 Si41 C411 119.9(13) . . ?
C413 Si41 Si4 110.4(5) . . ?
C413 Si41 C411 105.1(12) . . ?
C413 Si41 C412 105.6(9) . . ?
C421 Si42 Si4 109.2(4) . . ?
C422 Si42 Si4 110.4(4) . . ?
C422 Si42 C421 109.6(7) . . ?
C422 Si42 C423 107.2(7) . . ?
C423 Si42 Si4 110.0(5) . . ?
C423 Si42 C421 110.3(6) . . ?
C431 Si43 Si4 109.6(5) . . ?
C432 Si43 Si4 111.1(6) . . ?
C432 Si43 C431 107.3(7) . . ?
C433 Si43 Si4 112.0(5) . . ?
C433 Si43 C431 109.6(7) . . ?
C433 Si43 C432 107.1(8) . . ?
C511 Si51 Si5 111.0(5) . . ?
C511 Si51 C512 106.6(8) . . ?
C512 Si51 Si5 111.7(5) . . ?
C513 Si51 Si5 111.7(5) . . ?
C513 Si51 C511 106.1(8) . . ?
C513 Si51 C512 109.5(9) . . ?
C521 Si52 Si5 109.9(5) . . ?
C521 Si52 C523 106.6(7) . . ?
C522 Si52 Si5 111.3(5) . . ?
C522 Si52 C521 109.7(7) . . ?
C522 Si52 C523 108.8(8) . . ?
C523 Si52 Si5 110.5(4) . . ?
C531 Si53 Si5 111.9(8) . . ?
C531 Si53 C532 108.4(11) . . ?
C531 Si53 C533 107.8(11) . . ?
C532 Si53 Si5 111.3(5) . . ?
C533 Si53 Si5 110.4(6) . . ?
C533 Si53 C532 106.7(9) . . ?
C611 Si61 Si6 108.7(5) . . ?
C612 Si61 Si6 110.4(5) . . ?
C612 Si61 C611 110.9(7) . . ?
C612 Si61 C613 108.8(8) . . ?
C613 Si61 Si6 112.1(5) . . ?
C613 Si61 C611 105.9(8) . . ?
C621 Si62 Si6 111.0(6) . . ?
C621 Si62 C622 109.8(9) . . ?
C621 Si62 C623 107.4(10) . . ?
C622 Si62 Si6 110.2(5) . . ?
C623 Si62 Si6 113.1(7) . . ?
C623 Si62 C622 105.2(9) . . ?
C631 Si63 Si6 111.9(5) . . ?
C631 Si63 C633 112.0(8) . . ?
C632 Si63 Si6 110.5(5) . . ?
C632 Si63 C631 106.7(8) . . ?
C632 Si63 C633 106.7(8) . . ?
C633 Si63 Si6 108.9(5) . . ?
Si41 C411 H41A 109.5 . . ?
Si41 C411 H41B 109.5 . . ?
Si41 C411 H41C 109.5 . . ?
H41A C411 H41B 109.5 . . ?
H41A C411 H41C 109.5 . . ?
H41B C411 H41C 109.5 . . ?
Si41 C412 H41D 109.5 . . ?
Si41 C412 H41E 109.5 . . ?
Si41 C412 H41F 109.5 . . ?
H41D C412 H41E 109.5 . . ?
H41D C412 H41F 109.5 . . ?
H41E C412 H41F 109.5 . . ?
Si41 C413 H41G 109.5 . . ?
Si41 C413 H41H 109.5 . . ?
Si41 C413 H41I 109.5 . . ?
H41G C413 H41H 109.5 . . ?
H41G C413 H41I 109.5 . . ?
H41H C413 H41I 109.5 . . ?
Si42 C421 H42A 109.5 . . ?
Si42 C421 H42B 109.5 . . ?
Si42 C421 H42C 109.5 . . ?
H42A C421 H42B 109.5 . . ?
H42A C421 H42C 109.5 . . ?
H42B C421 H42C 109.5 . . ?
Si42 C422 H42D 109.5 . . ?
Si42 C422 H42E 109.5 . . ?
Si42 C422 H42F 109.5 . . ?
H42D C422 H42E 109.5 . . ?
H42D C422 H42F 109.5 . . ?
H42E C422 H42F 109.5 . . ?
Si42 C423 H42G 109.5 . . ?
Si42 C423 H42H 109.5 . . ?
Si42 C423 H42I 109.5 . . ?
H42G C423 H42H 109.5 . . ?
H42G C423 H42I 109.5 . . ?
H42H C423 H42I 109.5 . . ?
Si43 C431 H43A 109.5 . . ?
Si43 C431 H43B 109.5 . . ?
Si43 C431 H43C 109.5 . . ?
H43A C431 H43B 109.5 . . ?
H43A C431 H43C 109.5 . . ?
H43B C431 H43C 109.5 . . ?
Si43 C432 H43D 109.5 . . ?
Si43 C432 H43E 109.5 . . ?
Si43 C432 H43F 109.5 . . ?
H43D C432 H43E 109.5 . . ?
H43D C432 H43F 109.5 . . ?
H43E C432 H43F 109.5 . . ?
Si43 C433 H43G 109.5 . . ?
Si43 C433 H43H 109.5 . . ?
Si43 C433 H43I 109.5 . . ?
H43G C433 H43H 109.5 . . ?
H43G C433 H43I 109.5 . . ?
H43H C433 H43I 109.5 . . ?
Si51 C511 H51A 109.5 . . ?
Si51 C511 H51B 109.5 . . ?
Si51 C511 H51C 109.5 . . ?
H51A C511 H51B 109.5 . . ?
H51A C511 H51C 109.5 . . ?
H51B C511 H51C 109.5 . . ?
Si51 C512 H51D 109.5 . . ?
Si51 C512 H51E 109.5 . . ?
Si51 C512 H51F 109.5 . . ?
H51D C512 H51E 109.5 . . ?
H51D C512 H51F 109.5 . . ?
H51E C512 H51F 109.5 . . ?
Si51 C513 H51G 109.5 . . ?
Si51 C513 H51H 109.5 . . ?
Si51 C513 H51I 109.5 . . ?
H51G C513 H51H 109.5 . . ?
H51G C513 H51I 109.5 . . ?
H51H C513 H51I 109.5 . . ?
Si52 C521 H52A 109.5 . . ?
Si52 C521 H52B 109.5 . . ?
Si52 C521 H52C 109.5 . . ?
H52A C521 H52B 109.5 . . ?
H52A C521 H52C 109.5 . . ?
H52B C521 H52C 109.5 . . ?
Si52 C522 H52D 109.5 . . ?
Si52 C522 H52E 109.5 . . ?
Si52 C522 H52F 109.5 . . ?
H52D C522 H52E 109.5 . . ?
H52D C522 H52F 109.5 . . ?
H52E C522 H52F 109.5 . . ?
Si52 C523 H52G 109.5 . . ?
Si52 C523 H52H 109.5 . . ?
Si52 C523 H52I 109.5 . . ?
H52G C523 H52H 109.5 . . ?
H52G C523 H52I 109.5 . . ?
H52H C523 H52I 109.5 . . ?
Si53 C531 H53A 109.5 . . ?
Si53 C531 H53B 109.5 . . ?
Si53 C531 H53C 109.5 . . ?
H53A C531 H53B 109.5 . . ?
H53A C531 H53C 109.5 . . ?
H53B C531 H53C 109.5 . . ?
Si53 C532 H53D 109.5 . . ?
Si53 C532 H53E 109.5 . . ?
Si53 C532 H53F 109.5 . . ?
H53D C532 H53E 109.5 . . ?
H53D C532 H53F 109.5 . . ?
H53E C532 H53F 109.5 . . ?
Si53 C533 H53G 109.5 . . ?
Si53 C533 H53H 109.5 . . ?
Si53 C533 H53I 109.5 . . ?
H53G C533 H53H 109.5 . . ?
H53G C533 H53I 109.5 . . ?
H53H C533 H53I 109.5 . . ?
Si61 C611 H61A 109.5 . . ?
Si61 C611 H61B 109.5 . . ?
Si61 C611 H61C 109.5 . . ?
H61A C611 H61B 109.5 . . ?
H61A C611 H61C 109.5 . . ?
H61B C611 H61C 109.5 . . ?
Si61 C612 H61D 109.5 . . ?
Si61 C612 H61E 109.5 . . ?
Si61 C612 H61F 109.5 . . ?
H61D C612 H61E 109.5 . . ?
H61D C612 H61F 109.5 . . ?
H61E C612 H61F 109.5 . . ?
Si61 C613 H61G 109.5 . . ?
Si61 C613 H61H 109.5 . . ?
Si61 C613 H61I 109.5 . . ?
H61G C613 H61H 109.5 . . ?
H61G C613 H61I 109.5 . . ?
H61H C613 H61I 109.5 . . ?
Si62 C621 H62A 109.5 . . ?
Si62 C621 H62B 109.5 . . ?
Si62 C621 H62C 109.5 . . ?
H62A C621 H62B 109.5 . . ?
H62A C621 H62C 109.5 . . ?
H62B C621 H62C 109.5 . . ?
Si62 C622 H62D 109.5 . . ?
Si62 C622 H62E 109.5 . . ?
Si62 C622 H62F 109.5 . . ?
H62D C622 H62E 109.5 . . ?
H62D C622 H62F 109.5 . . ?
H62E C622 H62F 109.5 . . ?
Si62 C623 H62G 109.5 . . ?
Si62 C623 H62H 109.5 . . ?
Si62 C623 H62I 109.5 . . ?
H62G C623 H62H 109.5 . . ?
H62G C623 H62I 109.5 . . ?
H62H C623 H62I 109.5 . . ?
Si63 C631 H63A 109.5 . . ?
Si63 C631 H63B 109.5 . . ?
Si63 C631 H63C 109.5 . . ?
H63A C631 H63B 109.5 . . ?
H63A C631 H63C 109.5 . . ?
H63B C631 H63C 109.5 . . ?
Si63 C632 H63D 109.5 . . ?
Si63 C632 H63E 109.5 . . ?
Si63 C632 H63F 109.5 . . ?
H63D C632 H63E 109.5 . . ?
H63D C632 H63F 109.5 . . ?
H63E C632 H63F 109.5 . . ?
Si63 C633 H63G 109.5 . . ?
Si63 C633 H63H 109.5 . . ?
Si63 C633 H63I 109.5 . . ?
H63G C633 H63H 109.5 . . ?
H63G C633 H63I 109.5 . . ?
H63H C633 H63I 109.5 . . ?

loop_
_geom_bond_atom_site_label_1
_geom_bond_atom_site_label_2
_geom_bond_distance
_geom_bond_site_symmetry_2
_geom_bond_publ_flag
Eu1A I1 3.273(3) 3_666 ?
Eu1A I2 3.625(5) . ?
Eu1A I3A 3.344(8) . ?
Eu1A O726 2.518(13) . ?
Eu1A O731 2.688(11) . ?
Eu1A O736 2.475(14) . ?
Eu1A O741 2.615(6) . ?
Eu1A O746 2.634(9) . ?
Eu1B I1 3.443(10) . ?
Eu1B I2 3.288(7) . ?
Eu1B I3B 3.316(12) . ?
Eu1B O726 3.116(14) . ?
Eu1B O731 2.831(13) . ?
Eu1B O736 2.846(17) . ?
Eu1B O741 2.559(8) . ?
Eu1B O746 2.322(11) . ?
Eu1C I1 3.466(10) . ?
Eu1C I2 3.348(8) . ?
Eu1C I3C 3.333(12) . ?
Eu1C O726 2.776(15) . ?
Eu1C O731 2.263(13) . ?
Eu1C O736 3.111(17) . ?
Eu1C O741 2.511(8) . ?
Eu1C O746 2.905(11) . ?
Eu2 I2 3.4124(16) . ?
Eu2 I3A 2.961(2) . ?
Eu2 I3B 3.529(3) . ?
Eu2 I3C 3.496(4) . ?
Eu2 O701 2.529(7) . ?
Eu2 O706 2.516(8) . ?
Eu2 O711 2.558(7) . ?
Eu2 O716 2.571(10) . ?
Eu2 O721 2.542(9) . ?
I1 Eu1A 3.273(3) 3_666 ?
I1 Eu1B 3.523(7) 3_666 ?
I1 Eu1C 3.554(8) 3_666 ?
O701 C702 1.4353 . ?
O701 C705 1.4361 . ?
C702 H70A 0.9900 . ?
C702 H70B 0.9900 . ?
C702 C703 1.5323 . ?
C703 H70C 0.9900 . ?
C703 H70D 0.9900 . ?
C703 C704 1.5362 . ?
C704 H70E 0.9900 . ?
C704 H70F 0.9900 . ?
C704 C705 1.5318 . ?
C705 H70G 0.9900 . ?
C705 H70H 0.9900 . ?
O706 C707 1.4371 . ?
O706 C710 1.4367 . ?
C707 H70I 0.9900 . ?
C707 H70J 0.9900 . ?
C707 C708 1.5317 . ?
C708 H70K 0.9900 . ?
C708 H70L 0.9900 . ?
C708 C709 1.5350 . ?
C709 H70M 0.9900 . ?
C709 H70N 0.9900 . ?
C709 C710 1.5336 . ?
C710 H71A 0.9900 . ?
C710 H71B 0.9900 . ?
O711 C712 1.4337 . ?
O711 C715 1.4382 . ?
C712 H71C 0.9900 . ?
C712 H71D 0.9900 . ?
C712 C713 1.5321 . ?
C713 H71E 0.9900 . ?
C713 H71F 0.9900 . ?
C713 C714 1.5357 . ?
C714 H71G 0.9900 . ?
C714 H71H 0.9900 . ?
C714 C715 1.5311 . ?
C715 H71I 0.9900 . ?
C715 H71J 0.9900 . ?
O716 C717 1.4387 . ?
O716 C720 1.4346 . ?
C717 H71K 0.9900 . ?
C717 H71L 0.9900 . ?
C717 C718 1.5322 . ?
C718 H71M 0.9900 . ?
C718 H71N 0.9900 . ?
C718 C719 1.5358 . ?
C719 H71O 0.9900 . ?
C719 H71P 0.9900 . ?
C719 C720 1.5321 . ?
C720 H72A 0.9900 . ?
C720 H72B 0.9900 . ?
O721 C722 1.4376 . ?
O721 C725 1.4359 . ?
C722 H72C 0.9900 . ?
C722 H72D 0.9900 . ?
C722 C723 1.5317 . ?
C723 H72E 0.9900 . ?
C723 H72F 0.9900 . ?
C723 C724 1.5347 . ?
C724 H72G 0.9900 . ?
C724 H72H 0.9900 . ?
C724 C725 1.5320 . ?
C725 H72I 0.9900 . ?
C725 H72J 0.9900 . ?
O726 C727 1.4367 . ?
O726 C730 1.4365 . ?
C727 H72K 0.9900 . ?
C727 H72L 0.9900 . ?
C727 C728 1.5328 . ?
C728 H72M 0.9900 . ?
C728 H72N 0.9900 . ?
C728 C729 1.5364 . ?
C729 H72O 0.9900 . ?
C729 H72P 0.9900 . ?
C729 C730 1.5306 . ?
C730 H73A 0.9900 . ?
C730 H73B 0.9900 . ?
O731 C732 1.4375 . ?
O731 C735 1.4355 . ?
C732 H73C 0.9900 . ?
C732 H73D 0.9900 . ?
C732 C733 1.5319 . ?
C733 H73E 0.9900 . ?
C733 H73F 0.9900 . ?
C733 C734 1.5356 . ?
C734 H73G 0.9900 . ?
C734 H73H 0.9900 . ?
C734 C735 1.5321 . ?
C735 H73I 0.9900 . ?
C735 H73J 0.9900 . ?
O736 C737 1.4355 . ?
O736 C740 1.4354 . ?
C737 H73K 0.9900 . ?
C737 H73L 0.9900 . ?
C737 C738 1.5325 . ?
C738 H73M 0.9900 . ?
C738 H73N 0.9900 . ?
C738 C739 1.5353 . ?
C739 H73O 0.9900 . ?
C739 H73P 0.9900 . ?
C739 C740 1.5324 . ?
C740 H74A 0.9900 . ?
C740 H74B 0.9900 . ?
O741 C742 1.4359 . ?
O741 C745 1.4370 . ?
C742 H74C 0.9900 . ?
C742 H74D 0.9900 . ?
C742 C743 1.5312 . ?
C743 H74E 0.9900 . ?
C743 H74F 0.9900 . ?
C743 C744 1.5354 . ?
C744 H74G 0.9900 . ?
C744 H74H 0.9900 . ?
C744 C745 1.5315 . ?
C745 H74I 0.9900 . ?
C745 H74J 0.9900 . ?
O746 C747 1.4352 . ?
O746 C750 1.4358 . ?
C747 H74K 0.9900 . ?
C747 H74L 0.9900 . ?
C747 C748 1.5313 . ?
C748 H74M 0.9900 . ?
C748 H74N 0.9900 . ?
C748 C749 1.5355 . ?
C749 H74O 0.9900 . ?
C749 H74P 0.9900 . ?
C749 C750 1.5320 . ?
C750 H75A 0.9900 . ?
C750 H75B 0.9900 . ?
Ge1 Ge2 2.6796(16) . ?
Ge1 Ge3 2.6711(16) . ?
Ge1 Ge4 2.5216(16) . ?
Ge1 Ge5 2.5264(16) . ?
Ge2 Ge3 2.6734(16) . ?
Ge2 Ge4 2.5382(17) . ?
Ge2 Ge6 2.5267(16) . ?
Ge3 Ge5 2.5348(16) . ?
Ge3 Ge6 2.5355(17) . ?
Ge4 Ge7 2.5262(17) . ?
Ge4 Ge8 2.5460(17) . ?
Ge4 Si1 2.363(3) . ?
Ge5 Ge7 2.5331(18) . ?
Ge5 Ge9 2.5410(16) . ?
Ge5 Si2 2.373(3) . ?
Ge6 Ge8 2.5323(17) . ?
Ge6 Ge9 2.5314(16) . ?
Ge6 Si3 2.359(3) . ?
Ge7 Ge8 2.6664(17) . ?
Ge7 Ge9 2.6737(17) . ?
Ge8 Ge9 2.6810(16) . ?
Si1 Si11 2.352(5) . ?
Si1 Si12 2.339(5) . ?
Si1 Si13 2.343(5) . ?
Si2 Si21 2.333(4) . ?
Si2 Si22 2.342(4) . ?
Si2 Si23 2.336(4) . ?
Si3 Si31 2.372(6) . ?
Si3 Si32 2.332(5) . ?
Si3 Si33 2.342(4) . ?
Si11 C111 1.863(14) . ?
Si11 C112 1.887(17) . ?
Si11 C113 1.824(16) . ?
Si12 C121 1.858(15) . ?
Si12 C122 1.908(14) . ?
Si12 C123 1.886(17) . ?
Si13 C131 1.872(14) . ?
Si13 C132 1.877(17) . ?
Si13 C133 1.81(2) . ?
Si21 C211 1.882(13) . ?
Si21 C212 1.891(15) . ?
Si21 C213 1.890(13) . ?
Si22 C221 1.904(15) . ?
Si22 C222 1.902(17) . ?
Si22 C223 1.845(17) . ?
Si23 C231 1.952(15) . ?
Si23 C232 1.910(16) . ?
Si23 C233 1.884(16) . ?
Si31 C311 1.83(2) . ?
Si31 C312 1.91(2) . ?
Si31 C313 1.95(3) . ?
Si32 C321 2.01(2) . ?
Si32 C322 1.830(16) . ?
Si32 C323 1.93(2) . ?
Si33 C331 1.847(16) . ?
Si33 C332 1.886(13) . ?
Si33 C333 1.832(15) . ?
C111 H11A 0.9800 . ?
C111 H11B 0.9800 . ?
C111 H11C 0.9800 . ?
C112 H11D 0.9800 . ?
C112 H11E 0.9800 . ?
C112 H11F 0.9800 . ?
C113 H11G 0.9800 . ?
C113 H11H 0.9800 . ?
C113 H11I 0.9800 . ?
C121 H12A 0.9800 . ?
C121 H12B 0.9800 . ?
C121 H12C 0.9800 . ?
C122 H12D 0.9800 . ?
C122 H12E 0.9800 . ?
C122 H12F 0.9800 . ?
C123 H12G 0.9800 . ?
C123 H12H 0.9800 . ?
C123 H12I 0.9800 . ?
C131 H13A 0.9800 . ?
C131 H13B 0.9800 . ?
C131 H13C 0.9800 . ?
C132 H13D 0.9800 . ?
C132 H13E 0.9800 . ?
C132 H13F 0.9800 . ?
C133 H13G 0.9800 . ?
C133 H13H 0.9800 . ?
C133 H13I 0.9800 . ?
C211 H21A 0.9800 . ?
C211 H21B 0.9800 . ?
C211 H21C 0.9800 . ?
C212 H21D 0.9800 . ?
C212 H21E 0.9800 . ?
C212 H21F 0.9800 . ?
C213 H21G 0.9800 . ?
C213 H21H 0.9800 . ?
C213 H21I 0.9800 . ?
C221 H22A 0.9800 . ?
C221 H22B 0.9800 . ?
C221 H22C 0.9800 . ?
C222 H22D 0.9800 . ?
C222 H22E 0.9800 . ?
C222 H22F 0.9800 . ?
C223 H22G 0.9800 . ?
C223 H22H 0.9800 . ?
C223 H22I 0.9800 . ?
C231 H23A 0.9800 . ?
C231 H23B 0.9800 . ?
C231 H23C 0.9800 . ?
C232 H23D 0.9800 . ?
C232 H23E 0.9800 . ?
C232 H23F 0.9800 . ?
C233 H23G 0.9800 . ?
C233 H23H 0.9800 . ?
C233 H23I 0.9800 . ?
C311 H31A 0.9800 . ?
C311 H31B 0.9800 . ?
C311 H31C 0.9800 . ?
C312 H31D 0.9800 . ?
C312 H31E 0.9800 . ?
C312 H31F 0.9800 . ?
C313 H31G 0.9800 . ?
C313 H31H 0.9800 . ?
C313 H31I 0.9800 . ?
C321 H32A 0.9800 . ?
C321 H32B 0.9800 . ?
C321 H32C 0.9800 . ?
C322 H32D 0.9800 . ?
C322 H32E 0.9800 . ?
C322 H32F 0.9800 . ?
C323 H32G 0.9800 . ?
C323 H32H 0.9800 . ?
C323 H32I 0.9800 . ?
C331 H33A 0.9800 . ?
C331 H33B 0.9800 . ?
C331 H33C 0.9800 . ?
C332 H33D 0.9800 . ?
C332 H33E 0.9800 . ?
C332 H33F 0.9800 . ?
C333 H33G 0.9800 . ?
C333 H33H 0.9800 . ?
C333 H33I 0.9800 . ?
Ge11 Ge12 2.6594(17) . ?
Ge11 Ge13 2.6775(18) . ?
Ge11 Ge14 2.5359(17) . ?
Ge11 Ge15 2.5332(16) . ?
Ge12 Ge13 2.6637(16) . ?
Ge12 Ge14 2.5372(16) . ?
Ge12 Ge16 2.5394(17) . ?
Ge13 Ge15 2.5356(15) . ?
Ge13 Ge16 2.5385(17) . ?
Ge14 Ge17 2.5258(15) . ?
Ge14 Ge18 2.5297(17) . ?
Ge14 Si4 2.373(3) . ?
Ge15 Ge17 2.5259(16) . ?
Ge15 Ge19 2.5355(17) . ?
Ge15 Si5 2.379(3) . ?
Ge16 Ge18 2.5266(16) . ?
Ge16 Ge19 2.5231(16) . ?
Ge16 Si6 2.373(3) . ?
Ge17 Ge18 2.6834(17) . ?
Ge17 Ge19 2.6925(16) . ?
Ge18 Ge19 2.6809(15) . ?
Si4 Si41 2.348(5) . ?
Si4 Si42 2.352(4) . ?
Si4 Si43 2.342(4) . ?
Si5 Si51 2.332(4) . ?
Si5 Si52 2.342(4) . ?
Si5 Si53 2.339(5) . ?
Si6 Si61 2.338(5) . ?
Si6 Si62 2.344(5) . ?
Si6 Si63 2.337(4) . ?
Si41 C411 1.95(2) . ?
Si41 C412 1.917(18) . ?
Si41 C413 1.914(16) . ?
Si42 C421 1.880(13) . ?
Si42 C422 1.839(13) . ?
Si42 C423 1.850(14) . ?
Si43 C431 1.876(13) . ?
Si43 C432 1.867(13) . ?
Si43 C433 1.834(15) . ?
Si51 C511 1.870(13) . ?
Si51 C512 1.875(14) . ?
Si51 C513 1.844(16) . ?
Si52 C521 1.878(13) . ?
Si52 C522 1.843(15) . ?
Si52 C523 1.897(13) . ?
Si53 C531 1.75(3) . ?
Si53 C532 1.861(17) . ?
Si53 C533 1.820(18) . ?
Si61 C611 1.911(16) . ?
Si61 C612 1.879(15) . ?
Si61 C613 1.902(16) . ?
Si62 C621 1.825(18) . ?
Si62 C622 1.944(17) . ?
Si62 C623 1.854(15) . ?
Si63 C631 1.876(16) . ?
Si63 C632 1.816(14) . ?
Si63 C633 1.951(15) . ?
C411 H41A 0.9800 . ?
C411 H41B 0.9800 . ?
C411 H41C 0.9800 . ?
C412 H41D 0.9800 . ?
C412 H41E 0.9800 . ?
C412 H41F 0.9800 . ?
C413 H41G 0.9800 . ?
C413 H41H 0.9800 . ?
C413 H41I 0.9800 . ?
C421 H42A 0.9800 . ?
C421 H42B 0.9800 . ?
C421 H42C 0.9800 . ?
C422 H42D 0.9800 . ?
C422 H42E 0.9800 . ?
C422 H42F 0.9800 . ?
C423 H42G 0.9800 . ?
C423 H42H 0.9800 . ?
C423 H42I 0.9800 . ?
C431 H43A 0.9800 . ?
C431 H43B 0.9800 . ?
C431 H43C 0.9800 . ?
C432 H43D 0.9800 . ?
C432 H43E 0.9800 . ?
C432 H43F 0.9800 . ?
C433 H43G 0.9800 . ?
C433 H43H 0.9800 . ?
C433 H43I 0.9800 . ?
C511 H51A 0.9800 . ?
C511 H51B 0.9800 . ?
C511 H51C 0.9800 . ?
C512 H51D 0.9800 . ?
C512 H51E 0.9800 . ?
C512 H51F 0.9800 . ?
C513 H51G 0.9800 . ?
C513 H51H 0.9800 . ?
C513 H51I 0.9800 . ?
C521 H52A 0.9800 . ?
C521 H52B 0.9800 . ?
C521 H52C 0.9800 . ?
C522 H52D 0.9800 . ?
C522 H52E 0.9800 . ?
C522 H52F 0.9800 . ?
C523 H52G 0.9800 . ?
C523 H52H 0.9800 . ?
C523 H52I 0.9800 . ?
C531 H53A 0.9800 . ?
C531 H53B 0.9800 . ?
C531 H53C 0.9800 . ?
C532 H53D 0.9800 . ?
C532 H53E 0.9800 . ?
C532 H53F 0.9800 . ?
C533 H53G 0.9800 . ?
C533 H53H 0.9800 . ?
C533 H53I 0.9800 . ?
C611 H61A 0.9800 . ?
C611 H61B 0.9800 . ?
C611 H61C 0.9800 . ?
C612 H61D 0.9800 . ?
C612 H61E 0.9800 . ?
C612 H61F 0.9800 . ?
C613 H61G 0.9800 . ?
C613 H61H 0.9800 . ?
C613 H61I 0.9800 . ?
C621 H62A 0.9800 . ?
C621 H62B 0.9800 . ?
C621 H62C 0.9800 . ?
C622 H62D 0.9800 . ?
C622 H62E 0.9800 . ?
C622 H62F 0.9800 . ?
C623 H62G 0.9800 . ?
C623 H62H 0.9800 . ?
C623 H62I 0.9800 . ?
C631 H63A 0.9800 . ?
C631 H63B 0.9800 . ?
C631 H63C 0.9800 . ?
C632 H63D 0.9800 . ?
C632 H63E 0.9800 . ?
C632 H63F 0.9800 . ?
C633 H63G 0.9800 . ?
C633 H63H 0.9800 . ?
C633 H63I 0.9800 . ?

loop_
_geom_torsion_atom_site_label_1
_geom_torsion_atom_site_label_2
_geom_torsion_atom_site_label_3
_geom_torsion_atom_site_label_4
_geom_torsion
_geom_torsion_site_symmetry_1
_geom_torsion_site_symmetry_2
_geom_torsion_site_symmetry_3
_geom_torsion_site_symmetry_4
_geom_torsion_publ_flag
Eu1A O726 C727 C728 -173.0(9) . . . . ?
Eu1A O726 C730 C729 138.3(13) . . . . ?
Eu1A O731 C732 C733 -175.6(12) . . . . ?
Eu1A O731 C735 C734 152.4(12) . . . . ?
Eu1A O736 C737 C738 141.0(11) . . . . ?
Eu1A O736 C740 C739 -164.3(11) . . . . ?
Eu1A O741 C742 C743 165.9(7) . . . . ?
Eu1A O741 C745 C744 170.1(8) . . . . ?
Eu1A O746 C747 C748 155.2(9) . . . . ?
Eu1A O746 C750 C749 179.9(8) . . . . ?
Eu1B O726 C727 C728 -177.0(8) . . . . ?
Eu1B O726 C730 C729 146.8(12) . . . . ?
Eu1B O731 C732 C733 -161.6(11) . . . . ?
Eu1B O731 C735 C734 136.2(11) . . . . ?
Eu1B O736 C737 C738 154.2(11) . . . . ?
Eu1B O736 C740 C739 -175.7(13) . . . . ?
Eu1B O741 C742 C743 148.5(8) . . . . ?
Eu1B O741 C745 C744 -175.0(7) . . . . ?
Eu1B O746 C747 C748 139.1(9) . . . . ?
Eu1B O746 C750 C749 -164.0(8) . . . . ?
Eu1C O726 C727 C728 173.1(9) . . . . ?
Eu1C O726 C730 C729 160.5(13) . . . . ?
Eu1C O731 C732 C733 -164.7(11) . . . . ?
Eu1C O731 C735 C734 137.7(13) . . . . ?
Eu1C O736 C737 C738 146.3(11) . . . . ?
Eu1C O736 C740 C739 -171.0(11) . . . . ?
Eu1C O741 C742 C743 150.5(7) . . . . ?
Eu1C O741 C745 C744 -171.2(8) . . . . ?
Eu1C O746 C747 C748 139.1(8) . . . . ?
Eu1C O746 C750 C749 -165.0(8) . . . . ?
Eu2 O701 C702 C703 167.0(8) . . . . ?
Eu2 O701 C705 C704 169.1(9) . . . . ?
Eu2 O706 C707 C708 -176.0(9) . . . . ?
Eu2 O706 C710 C709 150.9(9) . . . . ?
Eu2 O711 C712 C713 -178.0(9) . . . . ?
Eu2 O711 C715 C714 154.8(8) . . . . ?
Eu2 O716 C717 C718 -173.5(10) . . . . ?
Eu2 O716 C720 C719 147.6(11) . . . . ?
Eu2 O721 C722 C723 178.5(10) . . . . ?
Eu2 O721 C725 C724 156.7(11) . . . . ?
O701 C702 C703 C704 30.5 . . . . ?
C702 O701 C705 C704 -12.0 . . . . ?
C702 C703 C704 C705 -36.3 . . . . ?
C703 C704 C705 O701 30.5 . . . . ?
C705 O701 C702 C703 -12.0 . . . . ?
O706 C707 C708 C709 30.6 . . . . ?
C707 O706 C710 C709 -12.1 . . . . ?
C707 C708 C709 C710 -36.4 . . . . ?
C708 C709 C710 O706 30.7 . . . . ?
C710 O706 C707 C708 -11.9 . . . . ?
O711 C712 C713 C714 30.6 . . . . ?
C712 O711 C715 C714 -12.0 . . . . ?
C712 C713 C714 C715 -36.4 . . . . ?
C713 C714 C715 O711 30.7 . . . . ?
C715 O711 C712 C713 -12.0 . . . . ?
O716 C717 C718 C719 30.4 . . . . ?
C717 O716 C720 C719 -12.1 . . . . ?
C717 C718 C719 C720 -36.3 . . . . ?
C718 C719 C720 O716 30.6 . . . . ?
C720 O716 C717 C718 -11.8 . . . . ?
O721 C722 C723 C724 30.4 . . . . ?
C722 O721 C725 C724 -12.1 . . . . ?
C722 C723 C724 C725 -36.3 . . . . ?
C723 C724 C725 O721 30.6 . . . . ?
C725 O721 C722 C723 -11.8 . . . . ?
O726 C727 C728 C729 30.5 . . . . ?
C727 O726 C730 C729 -12.0 . . . . ?
C727 C728 C729 C730 -36.3 . . . . ?
C728 C729 C730 O726 30.6 . . . . ?
C730 O726 C727 C728 -11.9 . . . . ?
O731 C732 C733 C734 30.6 . . . . ?
C732 O731 C735 C734 -12.1 . . . . ?
C732 C733 C734 C735 -36.5 . . . . ?
C733 C734 C735 O731 30.7 . . . . ?
C735 O731 C732 C733 -12.0 . . . . ?
O736 C737 C738 C739 30.7 . . . . ?
C737 O736 C740 C739 -12.0 . . . . ?
C737 C738 C739 C740 -36.4 . . . . ?
C738 C739 C740 O736 30.6 . . . . ?
C740 O736 C737 C738 -12.0 . . . . ?
O741 C742 C743 C744 30.7 . . . . ?
C742 O741 C745 C744 -11.9 . . . . ?
C742 C743 C744 C745 -36.4 . . . . ?
C743 C744 C745 O741 30.6 . . . . ?
C745 O741 C742 C743 -12.1 . . . . ?
O746 C747 C748 C749 30.7 . . . . ?
C747 O746 C750 C749 -11.8 . . . . ?
C747 C748 C749 C750 -36.4 . . . . ?
C748 C749 C750 O746 30.4 . . . . ?
C750 O746 C747 C748 -12.2 . . . . ?

loop_
_platon_squeeze_void_nr
_platon_squeeze_void_average_x
_platon_squeeze_void_average_y
_platon_squeeze_void_average_z
_platon_squeeze_void_volume
_platon_squeeze_void_count_electrons
_platon_squeeze_void_content
1 0.000 0.470 -0.030 1734 422 ' '
2 0.500 0.434 0.066 1734 422 ' '

loop_
_twin_individual_id
_twin_individual_mass_fraction_refined
_oxdiff_twin_reflns_isolated
_oxdiff_twin_reflns_overlapped
_twin_individual_twin_lattice_type
_twin_individual_twin_matrix_11
_twin_individual_twin_matrix_12
_twin_individual_twin_matrix_13
_twin_individual_twin_matrix_21
_twin_individual_twin_matrix_22
_twin_individual_twin_matrix_23
_twin_individual_twin_matrix_31
_twin_individual_twin_matrix_32
_twin_individual_twin_matrix_33
1 0.62604 5512 287500 ref 1.0000 0.0000 0.0000 0.0000 1.0000 0.0000 0.0000 0.0000 1.0000
2 0.37396 5616 287500 nmt 0.9994 0.0000 0.0129 0.0005 -0.9994 0.0003 -0.0006 0.0000 -0.9999
